data_7117664
loop_
_publ_author_name
'Sebastian Heinl'
'Konrad Kiefer'
'Gabor Balazs'
'Claudia Wickleder'
'Manfred Scheer'

_publ_section_title
;
 The synthesis of the heterocubane cluster [{CpMn}4(mu3-P)4] as a
 tetrahedral shaped starting material for the formation of polymeric
 coordination compounds
;
_journal_name_full Chem.Commun.
_journal_page_first 13474
_journal_paper_doi 10.1039/C5cc04800A
_journal_volume 51
_journal_year 2015
_chemical_compound_source 'see text'
_chemical_formula_moiety 'C34 H30 Mn6 O4 P4, 2(C H2 Cl2)'
_chemical_formula_sum 'C36 H34 Cl4 Mn6 O4 P4'
_chemical_formula_weight 1125.95
_space_group_crystal_system triclinic
_space_group_IT_number 2
_space_group_name_Hall '-P 1'
_space_group_name_H-M_alt 'P -1'
_symmetry_Int_Tables_number 2
_symmetry_space_group_name_Hall '-P 1'
_symmetry_space_group_name_H-M 'P -1'
_atom_sites_solution_hydrogens geom
_atom_sites_solution_primary direct
_atom_sites_solution_secondary difmap
_audit_creation_date 2015-03-23
_audit_creation_method
;
Olex2 1.2
(compiled 2015.01.26 svn.r3150 for OlexSys, GUI svn.r4998)
;
_audit_update_record
;
2015-06-03 deposited with the CCDC.
2015-07-10 downloaded from the CCDC.
;
_cell_angle_alpha 77.832(4)
_cell_angle_beta 80.265(4)
_cell_angle_gamma 85.858(4)
_cell_formula_units_Z 2
_cell_length_a 10.5319(4)
_cell_length_b 10.8158(6)
_cell_length_c 18.0191(8)
_cell_measurement_reflns_used 7767
_cell_measurement_temperature 123.00(10)
_cell_measurement_theta_max 73.3620
_cell_measurement_theta_min 4.1760
_cell_volume 1976.14(16)
_computing_cell_refinement
;
CrysAlisPro, Agilent Technologies,
Version 1.171.37.12a (release 12-09-2013 CrysAlis171 .NET)
(compiled Sep 12 2013,13:51:24)
;
_computing_data_collection
;
CrysAlisPro, Agilent Technologies,
Version 1.171.37.12a (release 12-09-2013 CrysAlis171 .NET)
(compiled Sep 12 2013,13:51:24)
;
_computing_data_reduction
;
CrysAlisPro, Agilent Technologies,
Version 1.171.37.12a (release 12-09-2013 CrysAlis171 .NET)
(compiled Sep 12 2013,13:51:24)
;
_computing_molecular_graphics 'Olex2 (Dolomanov et al., 2009)'
_computing_publication_material 'Olex2 (Dolomanov et al., 2009)'
_computing_structure_refinement 'SHELXL-97 (Sheldrick, 1997)'
_computing_structure_solution 'SIR-97 (Altomare, 1999)'
_diffrn_ambient_temperature 123.00(10)
_diffrn_detector_area_resol_mean 5.1773
_diffrn_measured_fraction_theta_full 0.9882
_diffrn_measured_fraction_theta_max 0.9515
_diffrn_measurement_details
;
  1 omega  -98.00   -4.00   0.5000    3.0000
omega____ theta____ kappa____ phi______ frames
    -      -40.9564  125.0000  -60.0000 188

  2 omega   15.00  112.00   0.5000    3.0000
omega____ theta____ kappa____ phi______ frames
    -       40.9564   37.0000 -120.0000 194

  3 omega  -33.00   67.00   0.5000    3.0000
omega____ theta____ kappa____ phi______ frames
    -       40.9564  -37.0000   60.0000 200

  4 omega   79.00  158.00   0.5000   15.0000
omega____ theta____ kappa____ phi______ frames
    -      106.9800   45.0000  -30.0000 158

  5 omega   93.00  120.00   0.5000   15.0000
omega____ theta____ kappa____ phi______ frames
    -      106.9800 -125.0000   30.0000 54

  6 omega   41.00  105.00   0.5000   15.0000
omega____ theta____ kappa____ phi______ frames
    -      106.9800  -94.0000 -120.0000 128

  7 omega   32.00   71.00   0.5000   15.0000
omega____ theta____ kappa____ phi______ frames
    -      106.9800 -125.0000   30.0000 78

  8 omega   25.00  109.00   0.5000   15.0000
omega____ theta____ kappa____ phi______ frames
    -      106.9800  -94.0000  150.0000 168

  9 omega   81.00  157.00   0.5000   15.0000
omega____ theta____ kappa____ phi______ frames
    -      106.9800   61.0000  -90.0000 152

 10 omega   29.00   61.00   0.5000   15.0000
omega____ theta____ kappa____ phi______ frames
    -      106.9800  -30.0000  -30.0000 64

 11 omega   29.00   64.00   0.5000   15.0000
omega____ theta____ kappa____ phi______ frames
    -      106.9800  -30.0000  150.0000 70

 12 omega   37.00   63.00   0.5000   15.0000
omega____ theta____ kappa____ phi______ frames
    -      106.9800  -77.0000  -90.0000 52

 13 omega   29.00   66.00   0.5000   15.0000
omega____ theta____ kappa____ phi______ frames
    -      106.9800  -30.0000    0.0000 74

 14 omega   32.00   77.00   0.5000   15.0000
omega____ theta____ kappa____ phi______ frames
    -      106.9800  -45.0000  120.0000 90

 15 omega   30.00   68.00   0.5000   15.0000
omega____ theta____ kappa____ phi______ frames
    -      106.9800  -30.0000 -180.0000 76

 16 omega   70.00  135.00   0.5000   15.0000
omega____ theta____ kappa____ phi______ frames
    -      106.9800  -77.0000  -90.0000 130

 17 omega   90.00  158.00   0.5000   15.0000
omega____ theta____ kappa____ phi______ frames
    -      106.9800  125.0000 -150.0000 136

 18 omega   43.00  109.00   0.5000   15.0000
omega____ theta____ kappa____ phi______ frames
    -      106.9800  -94.0000   60.0000 132

 19 omega   11.00  111.00   0.5000    3.0000
omega____ theta____ kappa____ phi______ frames
    -       40.9564   57.0000  -30.0000 200

 20 omega    7.00  120.00   0.5000    3.0000
omega____ theta____ kappa____ phi______ frames
    -       40.9564   77.0000   60.0000 226
;
_diffrn_measurement_device_type 'SuperNova, Single source at offset, Atlas'
_diffrn_measurement_method '\w scans'
_diffrn_orient_matrix_UB_11 0.0016323000
_diffrn_orient_matrix_UB_12 -0.1456149000
_diffrn_orient_matrix_UB_13 0.0221044000
_diffrn_orient_matrix_UB_21 0.1444391000
_diffrn_orient_matrix_UB_22 -0.0053535000
_diffrn_orient_matrix_UB_23 -0.0335035000
_diffrn_orient_matrix_UB_31 0.0345397000
_diffrn_orient_matrix_UB_32 0.0054555000
_diffrn_orient_matrix_UB_33 0.0789536000
_diffrn_radiation_monochromator mirror
_diffrn_radiation_probe x-ray
_diffrn_radiation_type CuK\a
_diffrn_radiation_wavelength 1.54178
_diffrn_reflns_av_R_equivalents 0.0351
_diffrn_reflns_av_unetI/netI 0.0436
_diffrn_reflns_limit_h_max 13
_diffrn_reflns_limit_h_min -10
_diffrn_reflns_limit_k_max 13
_diffrn_reflns_limit_k_min -12
_diffrn_reflns_limit_l_max 22
_diffrn_reflns_limit_l_min -19
_diffrn_reflns_number 14154
_diffrn_reflns_reduction_process
;
;
_diffrn_reflns_theta_full 66.9682
_diffrn_reflns_theta_max 73.5208
_diffrn_reflns_theta_min 4.18
_diffrn_source 'SuperNova (Cu) X-ray Source'
_exptl_absorpt_coefficient_mu 19.488
_exptl_absorpt_correction_T_max 0.484
_exptl_absorpt_correction_T_min 0.126
_exptl_absorpt_correction_type analytical
_exptl_absorpt_process_details
;
CrysAlisPro, Agilent Technologies,
Version 1.171.37.12a (release 12-09-2013 CrysAlis171 .NET)
(compiled Sep 12 2013,13:51:24)
Analytical numeric absorption correction using a multifaceted crystal
            model based on expressions derived by R.C. Clark & J.S. Reid.
(Clark, R. C. & Reid, J. S. (1995). Acta Cryst. A51, 887-897)
;
_exptl_crystal_colour 'dark brown'
_exptl_crystal_colour_lustre .
_exptl_crystal_colour_modifier dark
_exptl_crystal_colour_primary brown
_exptl_crystal_density_diffrn 1.892
_exptl_crystal_density_method 'Not Measured'
_exptl_crystal_description block
_exptl_crystal_F_000 1120
_exptl_crystal_size_max 0.1852
_exptl_crystal_size_mid 0.1225
_exptl_crystal_size_min 0.0656
_refine_diff_density_max 0.975
_refine_diff_density_min -0.619
_refine_diff_density_rms 0.093
_refine_ls_abs_structure_Flack .
_refine_ls_extinction_method none
_refine_ls_goodness_of_fit_ref 0.948
_refine_ls_hydrogen_treatment constr
_refine_ls_matrix_type full
_refine_ls_number_parameters 706
_refine_ls_number_reflns 7594
_refine_ls_number_restraints 132
_refine_ls_restrained_S_all 0.942
_refine_ls_R_factor_all 0.0448
_refine_ls_R_factor_gt 0.0364
_refine_ls_shift/su_max 0.008
_refine_ls_shift/su_mean 0.001
_refine_ls_structure_factor_coef Fsqd
_refine_ls_weighting_details 'calc w=1/[\s^2^(Fo^2^)+(0.0619P)^2^] where P=(Fo^2^+2Fc^2^)/3'
_refine_ls_weighting_scheme calc
_refine_ls_wR_factor_gt 0.0886
_refine_ls_wR_factor_ref 0.0907
_reflns_number_gt 6114
_reflns_number_total 7594
_reflns_threshold_expression >2\s(i)
_cod_data_source_file c5cc04800a2.cif
_cod_data_source_block 1
_cod_database_code 7117664
_chemical_oxdiff_formula C36H34Mn6P4O4Cl4
_reflns_odcompleteness_completeness 98.82
_reflns_odcompleteness_iscentric 1
_reflns_odcompleteness_theta 66.97
_olex2_refinement_description
;
1. Fixed Uiso
 At 1.2 times of:
  All C(H) groups, All C(H,H) groups
2. Restrained distances
 Cl3-C36 \\sim Cl4-C36 \\sim Cl3B-C36B \\sim Cl4B-C36B
 with sigma of 0.01
3. Uiso/Uaniso restraints and constraints
C1B \\sim C2B \\sim C3B \\sim C4B \\sim C5B: within 1.7A with sigma of 0.01 and
sigma for terminal atoms of 0.01
C11B \\sim C12B \\sim C13B \\sim C14B \\sim C15B: within 1.7A with sigma of
0.01 and sigma for terminal atoms of 0.01
C16B \\sim C17B \\sim C18B \\sim C19B \\sim C20B: within 1.7A with sigma of
0.01 and sigma for terminal atoms of 0.01
Uanis(C1B) \\sim Ueq, Uanis(C2B) \\sim Ueq, Uanis(C3B) \\sim Ueq, Uanis(C4B)
\\sim Ueq, Uanis(C5B) \\sim Ueq, Uanis(C36B) \\sim Ueq: with sigma of 0.01 and
sigma for terminal atoms of 0.02
Uanis(Mn1) = Uanis(Mn1B)
4. Others
 Fixed Sof: Mn1(0.75) C1(0.75) H1(0.75) C2(0.75) H2(0.75) C3(0.75) H3(0.75)
 C4(0.75) H4(0.75) C5(0.75) H5(0.75) Mn2(0.75) C6(0.75) H6(0.75) C7(0.75)
 H7(0.75) C8(0.75) H8(0.75) C9(0.75) H9(0.75) C10(0.75) H10(0.75) Mn3(0.75)
 C11(0.75) H11(0.75) C12(0.75) H12(0.75) C13(0.75) H13(0.75) C14(0.75)
 H14(0.75) C15(0.75) H15(0.75) Mn4(0.75) C16(0.75) H16(0.75) C17(0.75)
 H17(0.75) C18(0.75) H18(0.75) C19(0.75) H19(0.75) C20(0.75) H20(0.75) P3(0.75)
 P4(0.75) Mn1B(0.25) C1B(0.25) H1B(0.25) C2B(0.25) H2B(0.25) C3B(0.25)
 H3B(0.25) C4B(0.25) H4B(0.25) C5B(0.25) H5B(0.25) Mn2B(0.25) C6B(0.25)
 H6B(0.25) C7B(0.25) H7B(0.25) C8B(0.25) H8B(0.25) C9B(0.25) H9B(0.25)
 C10B(0.25) H10B(0.25) Mn3B(0.25) C11B(0.25) H11B(0.25) C12B(0.25) H12B(0.25)
 C13B(0.25) H13B(0.25) C14B(0.25) H14B(0.25) C15B(0.25) H15B(0.25) Mn4B(0.25)
 C16B(0.25) H16B(0.25) C17B(0.25) H17B(0.25) C18B(0.25) H18B(0.25) C19B(0.25)
 H19B(0.25) C20B(0.25) H20B(0.25) P3B(0.25) P4B(0.25) C36(0.75) H36A(0.75)
 H36B(0.75) Cl3(0.75) Cl4(0.75) C36B(0.25) H36C(0.25) H36D(0.25) Cl3B(0.25)
 Cl4B(0.25)
5.a Secondary CH2 refined with riding coordinates:
 C35(H35A,H35B), C36(H36A,H36B), C36B(H36C,H36D)
5.b Aromatic/amide H refined with riding coordinates:
 C21(H21), C22(H22), C23(H23), C24(H24), C25(H25), C26(H26), C27(H27),
 C28(H28), C29(H29), C30(H30), C1(H1), C2(H2), C3(H3), C4(H4), C5(H5), C6(H6),
 C7(H7), C8(H8), C9(H9), C10(H10), C11(H11), C12(H12), C13(H13), C14(H14),
 C15(H15), C16(H16), C17(H17), C18(H18), C19(H19), C20(H20), C1B(H1B), C2B(H2B),
  C3B(H3B), C4B(H4B), C5B(H5B), C6B(H6B), C7B(H7B), C8B(H8B), C9B(H9B),
 C10B(H10B), C11B(H11B), C12B(H12B), C13B(H13B), C14B(H14B), C15B(H15B),
 C16B(H16B), C17B(H17B), C18B(H18B), C19B(H19B), C20B(H20B)
5.c Fitted pentagon refined as free rotating group:
 C1B(C2B,C3B,C4B,C5B), C6B(C7B,C8B,C9B,C10B), C11B(C12B,C13B,C14B,C15B),
 C16B(C17B,C18B,C19B,C20B)
;
_olex2_submission_special_instructions 'No special instructions were received'

loop_
_space_group_symop_id
_space_group_symop_operation_xyz
1 x,y,z
2 -x,-y,-z

loop_
_atom_site_aniso_label
_atom_site_aniso_U_11
_atom_site_aniso_U_22
_atom_site_aniso_U_33
_atom_site_aniso_U_23
_atom_site_aniso_U_13
_atom_site_aniso_U_12
Mn1 0.0166(6) 0.0126(5) 0.0157(10) -0.0031(6) -0.0042(6) -0.0013(4)
Mn2 0.0227(6) 0.0157(6) 0.0163(6) -0.0034(5) -0.0044(4) 0.0029(4)
Mn3 0.0246(6) 0.0183(6) 0.0174(4) 0.0024(4) -0.0042(4) 0.0017(4)
Mn4 0.0298(5) 0.0177(5) 0.0212(4) -0.0030(3) -0.0138(4) 0.0025(4)
Mn5 0.0198(2) 0.0207(2) 0.0306(3) 0.0017(2) -0.0096(2) -0.0055(2)
Mn6 0.0279(2) 0.0143(2) 0.0263(2) -0.0006(2) -0.0101(2) -0.0054(2)
P1 0.0191(3) 0.0157(3) 0.0209(3) -0.0034(3) -0.0015(2) -0.0031(2)
P2 0.0236(3) 0.0152(3) 0.0195(3) -0.0036(3) -0.0066(3) -0.0039(3)
P3 0.0255(8) 0.0171(7) 0.0245(8) -0.0004(5) -0.0103(6) 0.0009(6)
P4 0.0410(7) 0.0267(6) 0.0153(5) -0.0046(4) -0.0058(5) 0.0100(5)
Mn1B 0.0166(6) 0.0126(5) 0.0157(10) -0.0031(6) -0.0042(6) -0.0013(4)
Mn2B 0.0148(14) 0.018(2) 0.022(2) -0.0077(16) -0.0026(12) -0.0011(12)
Mn3B 0.029(2) 0.023(2) 0.0172(11) 0.0080(13) -0.0098(14) -0.0127(13)
Mn4B 0.0210(13) 0.0213(15) 0.0158(10) -0.0010(9) -0.0083(10) -0.0062(10)
O1 0.0557(16) 0.0208(13) 0.072(2) -0.0093(13) -0.0201(15) 0.0009(12)
O2 0.0263(12) 0.0529(18) 0.0612(18) -0.0008(14) 0.0057(12) -0.0073(12)
O3 0.0268(13) 0.0448(17) 0.100(3) -0.0128(17) -0.0197(15) -0.0006(12)
O4 0.0670(18) 0.0264(13) 0.0443(15) -0.0163(12) -0.0224(13) 0.0040(12)
C1 0.025(3) 0.024(3) 0.020(3) -0.005(2) -0.0038(18) 0.003(2)
C2 0.020(2) 0.029(3) 0.026(3) -0.014(3) -0.0010(19) 0.000(2)
C3 0.026(2) 0.019(2) 0.023(3) -0.003(2) -0.002(2) 0.0019(18)
C4 0.0142(18) 0.029(3) 0.025(3) -0.009(3) -0.003(2) 0.0040(16)
C5 0.021(2) 0.024(3) 0.020(3) -0.006(2) 0.009(2) -0.0036(18)
C6 0.040(3) 0.036(3) 0.019(2) -0.002(2) -0.007(2) 0.022(2)
C7 0.025(2) 0.026(3) 0.072(5) -0.010(3) -0.013(3) 0.002(2)
C8 0.047(3) 0.067(4) 0.026(3) 0.007(3) 0.011(2) 0.044(3)
C9 0.065(4) 0.053(4) 0.052(4) -0.036(3) -0.037(3) 0.037(3)
C10 0.034(3) 0.012(3) 0.078(5) -0.008(3) -0.009(4) 0.008(2)
C11 0.048(3) 0.020(3) 0.032(3) 0.004(2) 0.008(2) -0.005(2)
C12 0.043(3) 0.031(3) 0.037(3) 0.019(2) -0.011(2) -0.018(3)
C13 0.033(3) 0.035(3) 0.051(4) 0.015(3) 0.016(3) 0.004(2)
C14 0.062(4) 0.034(3) 0.020(3) 0.005(2) 0.010(3) 0.003(3)
C15 0.043(3) 0.028(3) 0.036(3) 0.019(2) -0.010(2) 0.000(2)
C16 0.058(3) 0.027(3) 0.054(3) -0.005(2) -0.044(3) 0.003(2)
C17 0.077(5) 0.043(4) 0.031(4) 0.000(3) -0.039(3) -0.009(4)
C18 0.067(4) 0.049(3) 0.046(3) -0.033(3) -0.036(3) 0.010(3)
C19 0.063(4) 0.027(3) 0.047(4) -0.002(3) -0.039(3) -0.015(3)
C20 0.038(3) 0.043(3) 0.045(3) -0.011(2) -0.025(2) -0.009(2)
C21 0.052(2) 0.031(2) 0.041(2) 0.0162(16) -0.0232(17) -0.0188(17)
C22 0.0361(17) 0.055(3) 0.0295(17) 0.0074(16) -0.0160(14) -0.0163(17)
C23 0.0431(19) 0.048(2) 0.0341(18) 0.0030(16) -0.0212(15) -0.0179(17)
C24 0.0298(17) 0.057(3) 0.051(2) 0.0088(19) -0.0251(16) -0.0101(17)
C25 0.053(2) 0.034(2) 0.056(3) 0.0081(18) -0.027(2) 0.0096(18)
C26 0.066(2) 0.036(2) 0.0231(16) -0.0008(15) -0.0033(16) -0.0111(18)
C27 0.055(2) 0.036(2) 0.0292(17) 0.0018(15) -0.0250(16) -0.0104(16)
C28 0.057(2) 0.036(2) 0.043(2) 0.0006(17) -0.0305(19) 0.0079(18)
C29 0.089(3) 0.0202(18) 0.048(2) 0.0093(16) -0.032(2) -0.014(2)
C30 0.064(3) 0.045(2) 0.0300(18) 0.0125(17) -0.0059(17) -0.026(2)
C31 0.0327(16) 0.0252(18) 0.0402(19) -0.0066(14) -0.0113(14) -0.0081(13)
C32 0.0245(15) 0.0296(18) 0.050(2) 0.0029(15) -0.0124(15) -0.0058(13)
C33 0.0329(17) 0.0221(16) 0.049(2) -0.0046(15) -0.0116(15) -0.0077(13)
C34 0.0386(17) 0.0173(15) 0.0375(18) 0.0014(14) -0.0179(14) -0.0051(13)
P4B 0.0292(17) 0.034(2) 0.0241(16) -0.0111(15) 0.0022(14) -0.0112(17)
C1B 0.030(7) 0.022(6) 0.020(7) -0.007(5) -0.004(5) 0.007(5)
C2B 0.026(7) 0.014(6) 0.020(7) -0.009(5) -0.003(5) -0.002(5)
C3B 0.023(5) 0.019(6) 0.018(7) -0.002(5) -0.009(5) 0.005(4)
C4B 0.026(5) 0.020(5) 0.020(6) -0.011(5) -0.005(5) 0.002(4)
C5B 0.027(6) 0.021(6) 0.022(7) -0.011(5) -0.007(5) -0.006(4)
C6B 0.021(7) 0.012(8) 0.079(15) -0.004(9) 0.003(9) 0.001(6)
C7B 0.036(9) 0.052(11) 0.044(10) -0.040(9) -0.019(8) 0.023(8)
C8B 0.021(6) 0.072(14) 0.038(10) -0.036(10) -0.009(6) 0.012(7)
C9B 0.013(6) 0.026(8) 0.051(10) -0.015(8) 0.003(7) 0.005(5)
C10B 0.028(7) 0.017(7) 0.051(11) 0.001(8) -0.002(8) 0.002(5)
C11B 0.043(6) 0.041(7) 0.023(5) 0.000(5) 0.012(5) -0.020(6)
C12B 0.036(6) 0.036(7) 0.025(6) 0.003(5) 0.005(5) -0.015(6)
C13B 0.040(8) 0.027(7) 0.028(7) 0.012(6) -0.009(6) -0.012(6)
C14B 0.043(7) 0.026(7) 0.029(7) 0.005(5) -0.006(6) -0.016(6)
C15B 0.032(7) 0.033(7) 0.020(6) 0.010(6) -0.011(6) -0.022(7)
C16B 0.048(7) 0.046(8) 0.037(7) -0.013(6) -0.018(6) -0.006(6)
C17B 0.051(8) 0.041(8) 0.030(8) -0.003(7) -0.016(7) -0.011(7)
C18B 0.046(6) 0.038(6) 0.021(5) -0.006(5) -0.019(5) -0.018(5)
C19B 0.047(6) 0.029(6) 0.031(5) -0.008(5) -0.019(5) -0.014(5)
C20B 0.047(7) 0.037(9) 0.030(8) -0.003(7) -0.026(6) -0.004(7)
P3B 0.032(3) 0.022(3) 0.026(3) 0.0067(18) -0.017(2) -0.010(2)
Cl1 0.0673(7) 0.0661(8) 0.0740(8) -0.0141(7) 0.0029(6) 0.0137(6)
Cl2 0.0370(4) 0.0381(5) 0.0838(8) -0.0121(5) -0.0156(5) 0.0031(4)
C35 0.0331(18) 0.034(2) 0.065(3) -0.0075(19) -0.0133(17) -0.0034(15)
Cl3 0.0768(15) 0.0886(15) 0.0487(11) -0.0102(10) -0.0218(9) 0.0424(14)
Cl4 0.0722(11) 0.0388(9) 0.0650(10) -0.0074(7) -0.0226(10) 0.0009(8)
C36 0.056(4) 0.036(3) 0.057(4) 0.001(3) -0.016(4) 0.011(3)
Cl3B 0.079(5) 0.087(5) 0.097(7) 0.020(5) -0.033(4) 0.018(5)
Cl4B 0.087(4) 0.044(3) 0.057(3) -0.005(2) -0.036(3) -0.002(3)
C36B 0.051(9) 0.042(8) 0.034(7) -0.004(6) -0.013(7) -0.006(7)

loop_
_atom_site_label
_atom_site_type_symbol
_atom_site_thermal_displace_type
_atom_site_fract_x
_atom_site_fract_y
_atom_site_fract_z
_atom_site_occupancy
_atom_site_U_iso_or_equiv
_atom_site_calc_flag
_atom_site_refinement_flags
_atom_site_disorder_assembly
_atom_site_disorder_group
Mn1 Mn Uani 0.2927(3) 0.3554(4) 0.72918(16) 0.750 0.0147(4) d P A 1
Mn2 Mn Uani 0.09970(17) 0.50377(17) 0.79874(8) 0.750 0.0182(3) d P A 1
Mn3 Mn Uani 0.14495(12) 0.25910(13) 0.86638(8) 0.750 0.0210(3) d P A 1
Mn4 Mn Uani 0.32282(10) 0.43862(9) 0.85725(6) 0.750 0.0221(3) d P A 1
Mn5 Mn Uani -0.05427(4) 0.27343(5) 0.67799(3) 1.000 0.0238(1) d . A .
Mn6 Mn Uani 0.38574(5) 0.73341(4) 0.66015(3) 1.000 0.0224(1) d . A .
P1 P Uani 0.07726(6) 0.33311(7) 0.74979(4) 1.000 0.0187(2) d . . .
P2 P Uani 0.29621(7) 0.56032(7) 0.74048(4) 1.000 0.0189(2) d . . .
P3 P Uani 0.35767(17) 0.24221(18) 0.83690(11) 0.750 0.0223(4) d P A 1
P4 P Uani 0.12319(14) 0.42702(12) 0.92122(6) 0.750 0.0280(3) d P A 1
Mn1B Mn Uani 0.2829(12) 0.3619(13) 0.7401(6) 0.250 0.0147(4) d P A 2
Mn2B Mn Uani 0.0805(5) 0.5248(5) 0.7787(3) 0.250 0.0177(11) d P A 2
Mn3B Mn Uani 0.1061(4) 0.2903(4) 0.8663(2) 0.250 0.0236(10) d P A 2
Mn4B Mn Uani 0.2760(3) 0.4709(3) 0.86225(16) 0.250 0.0189(7) d P A 2
O1 O Uani 0.0554(3) 0.0156(2) 0.7118(2) 1.000 0.0484(10) d . . .
O2 O Uani -0.2671(2) 0.2394(3) 0.80705(19) 1.000 0.0496(9) d . . .
O3 O Uani 0.6413(3) 0.6399(3) 0.6920(2) 1.000 0.0564(12) d . . .
O4 O Uani 0.3397(3) 0.8830(2) 0.78035(16) 1.000 0.0432(9) d . . .
C1 C Uani 0.3315(8) 0.3844(8) 0.6053(5) 0.750 0.0231(17) d P A 1
C2 C Uani 0.2992(8) 0.2578(10) 0.6347(5) 0.750 0.0241(16) d P A 1
C3 C Uani 0.3898(7) 0.1989(6) 0.6810(4) 0.750 0.0232(14) d P A 1
C4 C Uani 0.4811(5) 0.2897(6) 0.6802(3) 0.750 0.0225(15) d P A 1
C5 C Uani 0.4462(6) 0.4030(7) 0.6325(4) 0.750 0.0228(16) d P A 1
C6 C Uani -0.0135(5) 0.6358(5) 0.7266(3) 0.750 0.0331(16) d P A 1
C7 C Uani -0.0978(5) 0.5541(6) 0.7813(5) 0.750 0.041(2) d P A 1
C8 C Uani -0.0835(6) 0.5717(6) 0.8528(3) 0.750 0.0534(19) d P A 1
C9 C Uani 0.0066(6) 0.6643(6) 0.8438(4) 0.750 0.052(2) d P A 1
C10 C Uani 0.0466(6) 0.7029(6) 0.7678(5) 0.750 0.042(2) d P A 1
C11 C Uani 0.1320(6) 0.0548(6) 0.8857(3) 0.750 0.0362(17) d P A 1
C12 C Uani 0.0089(8) 0.1094(7) 0.8834(4) 0.750 0.0395(17) d P A 1
C13 C Uani -0.0237(6) 0.1769(6) 0.9426(4) 0.750 0.0461(19) d P A 1
C14 C Uani 0.0785(8) 0.1635(7) 0.9844(4) 0.750 0.0424(19) d P A 1
C15 C Uani 0.1746(6) 0.0875(5) 0.9506(3) 0.750 0.0391(17) d P A 1
C16 C Uani 0.4836(5) 0.3789(5) 0.9201(3) 0.750 0.0429(17) d P A 1
C17 C Uani 0.3798(9) 0.4244(7) 0.9692(4) 0.750 0.048(3) d P A 1
C18 C Uani 0.3589(6) 0.5547(6) 0.9366(3) 0.750 0.0479(19) d P A 1
C19 C Uani 0.4447(8) 0.5853(7) 0.8698(4) 0.750 0.042(2) d P A 1
C20 C Uani 0.5220(5) 0.4769(5) 0.8578(3) 0.750 0.0391(17) d P A 1
C21 C Uani -0.0041(4) 0.4333(4) 0.5860(2) 1.000 0.0421(12) d . . .
C22 C Uani 0.0294(4) 0.3229(4) 0.5585(2) 1.000 0.0406(13) d . . .
C23 C Uani -0.0853(4) 0.2541(4) 0.5664(2) 1.000 0.0408(11) d . . .
C24 C Uani -0.1872(4) 0.3273(4) 0.5976(2) 1.000 0.0462(13) d . . .
C25 C Uani -0.1380(4) 0.4384(4) 0.6100(3) 1.000 0.0486(14) d . . .
C26 C Uani 0.4047(4) 0.7116(4) 0.5428(2) 1.000 0.0425(11) d . . .
C27 C Uani 0.2738(4) 0.7265(4) 0.5709(2) 1.000 0.0387(11) d . . .
C28 C Uani 0.2516(4) 0.8453(4) 0.5918(2) 1.000 0.0444(12) d . . .
C29 C Uani 0.3720(5) 0.9049(4) 0.5760(3) 1.000 0.0517(13) d . . .
C30 C Uani 0.4656(5) 0.8228(4) 0.5465(2) 1.000 0.0483(13) d . . .
C31 C Uani 0.0106(3) 0.1168(3) 0.7004(2) 1.000 0.0317(10) d . . .
C32 C Uani -0.1809(3) 0.2503(3) 0.7568(2) 1.000 0.0353(10) d . . .
C33 C Uani 0.5384(3) 0.6761(3) 0.6810(2) 1.000 0.0341(10) d . . .
C34 C Uani 0.3578(3) 0.8199(3) 0.7344(2) 1.000 0.0306(10) d . . .
P4B P Uani 0.0655(4) 0.4748(4) 0.9046(2) 0.250 0.0286(10) d P A 2
C1B C Uani 0.349(2) 0.373(2) 0.6175(12) 0.250 0.024(4) d GUP A 2
C2B C Uani 0.306(2) 0.248(2) 0.6485(13) 0.250 0.019(4) d GUP A 2
C3B C Uani 0.3824(19) 0.1907(16) 0.7052(9) 0.250 0.020(3) d GUP A 2
C4B C Uani 0.4726(15) 0.2797(16) 0.7091(8) 0.250 0.021(3) d GUP A 2
C5B C Uani 0.452(2) 0.3923(15) 0.6550(9) 0.250 0.022(4) d GUP A 2
C6B C Uani 0.0432(11) 0.7230(10) 0.7268(9) 0.250 0.040(6) d GP A 2
C7B C Uani -0.0213(12) 0.6993(13) 0.8040(8) 0.250 0.039(6) d GP A 2
C8B C Uani -0.1117(10) 0.6043(14) 0.8117(7) 0.250 0.040(6) d GP A 2
C9B C Uani -0.1030(10) 0.5693(11) 0.7393(8) 0.250 0.030(5) d GP A 2
C10B C Uani -0.0073(11) 0.6427(12) 0.6868(7) 0.250 0.034(5) d GP A 2
C11B C Uani 0.0044(13) 0.2228(13) 0.9827(6) 0.250 0.038(3) d GUP A 2
C12B C Uani -0.0777(11) 0.2164(13) 0.9288(7) 0.250 0.034(4) d GUP A 2
C13B C Uani -0.0188(15) 0.1310(16) 0.8821(8) 0.250 0.033(4) d GUP A 2
C14B C Uani 0.0997(13) 0.0846(13) 0.9071(8) 0.250 0.034(4) d GUP A 2
C15B C Uani 0.1140(12) 0.1413(14) 0.9693(7) 0.250 0.029(4) d GUP A 2
C16B C Uani 0.4616(11) 0.4656(15) 0.9009(9) 0.250 0.041(4) d GUP A 2
C17B C Uani 0.3662(15) 0.4234(10) 0.9655(8) 0.250 0.040(5) d GUP A 2
C18B C Uani 0.2741(11) 0.5244(11) 0.9727(5) 0.250 0.033(3) d GUP A 2
C19B C Uani 0.3124(11) 0.6290(9) 0.9127(6) 0.250 0.033(3) d GUP A 2
C20B C Uani 0.4283(12) 0.5927(14) 0.8683(7) 0.250 0.036(5) d GUP A 2
P3B P Uani 0.3198(6) 0.2686(6) 0.8554(3) 0.250 0.0265(17) d P A 2
Cl1 Cl Uani -0.12935(14) -0.10757(14) 0.56678(9) 1.000 0.0716(4) d . . .
Cl2 Cl Uani -0.34437(9) 0.01406(10) 0.65102(7) 1.000 0.0525(3) d . . .
C35 C Uani -0.2108(4) -0.0927(4) 0.6582(3) 1.000 0.0436(13) d . . .
Cl3 Cl Uani -0.2731(3) -0.1237(3) 0.85293(13) 0.750 0.0728(8) d DP B 1
Cl4 Cl Uani -0.5291(2) -0.11737(18) 0.94314(12) 0.750 0.0579(6) d DP B 1
C36 C Uani -0.4173(5) -0.0346(6) 0.8685(4) 0.750 0.051(2) d DP B 1
Cl3B Cl Uani -0.3298(8) -0.1232(10) 0.8784(6) 0.250 0.092(3) d DP . 2
Cl4B Cl Uani -0.5961(7) -0.0894(5) 0.9557(3) 0.250 0.0605(19) d DP . 2
C36B C Uani -0.4700(11) -0.0250(15) 0.8840(10) 0.250 0.042(5) d DUP . 2
H22 H Uiso 0.11210 0.29780 0.53830 1.000 0.0490 c R . .
H23 H Uiso -0.09080 0.17610 0.55330 1.000 0.0490 c R . .
H25 H Uiso -0.18560 0.50280 0.63030 1.000 0.0580 c R . .
H26 H Uiso 0.44480 0.64160 0.52490 1.000 0.0510 c R . .
H27 H Uiso 0.21160 0.66760 0.57510 1.000 0.0460 c R . .
H28 H Uiso 0.17270 0.87870 0.61220 1.000 0.0530 c R . .
H29 H Uiso 0.38570 0.98470 0.58400 1.000 0.0620 c R . .
H30 H Uiso 0.55290 0.83820 0.53170 1.000 0.0580 c R . .
H24 H Uiso -0.27340 0.30630 0.60850 1.000 0.0550 c R . .
H1 H Uiso 0.28630 0.44470 0.57380 0.750 0.0280 c RP A 1
H2 H Uiso 0.22920 0.21930 0.62520 0.750 0.0290 c RP A 1
H3 H Uiso 0.39000 0.11520 0.70760 0.750 0.0280 c RP A 1
H4 H Uiso 0.55130 0.27650 0.70640 0.750 0.0270 c RP A 1
H5 H Uiso 0.49070 0.47760 0.62080 0.750 0.0270 c RP A 1
H6 H Uiso -0.00070 0.64320 0.67350 0.750 0.0400 c RP A 1
H7 H Uiso -0.15290 0.49870 0.77090 0.750 0.0490 c RP A 1
H8 H Uiso -0.12680 0.52890 0.89950 0.750 0.0640 c RP A 1
H9 H Uiso 0.03410 0.69400 0.88300 0.750 0.0620 c RP A 1
H10 H Uiso 0.10570 0.76540 0.74610 0.750 0.0500 c RP A 1
H11 H Uiso 0.17760 0.00680 0.85210 0.750 0.0440 c RP A 1
H12 H Uiso -0.04370 0.10220 0.84800 0.750 0.0470 c RP A 1
H13 H Uiso -0.10060 0.22300 0.95250 0.750 0.0550 c RP A 1
H14 H Uiso 0.08190 0.19860 1.02690 0.750 0.0510 c RP A 1
H15 H Uiso 0.25310 0.06240 0.96720 0.750 0.0470 c RP A 1
H16 H Uiso 0.52020 0.29730 0.92790 0.750 0.0510 c RP A 1
H17 H Uiso 0.33420 0.37830 1.01400 0.750 0.0570 c RP A 1
H18 H Uiso 0.29750 0.60960 0.95710 0.750 0.0570 c RP A 1
H19 H Uiso 0.45100 0.66480 0.83760 0.750 0.0510 c RP A 1
H20 H Uiso 0.58640 0.47170 0.81630 0.750 0.0470 c RP A 1
H21 H Uiso 0.05280 0.49380 0.58830 1.000 0.0510 c R . .
H1B H Uiso 0.31520 0.43150 0.57940 0.250 0.0290 c RP A 2
H2B H Uiso 0.23930 0.21100 0.63430 0.250 0.0230 c RP A 2
H3B H Uiso 0.37480 0.10910 0.73450 0.250 0.0240 c RP A 2
H4B H Uiso 0.53440 0.26650 0.74150 0.250 0.0250 c RP A 2
H5B H Uiso 0.49750 0.46580 0.64570 0.250 0.0260 c RP A 2
H6B H Uiso 0.10720 0.78100 0.70610 0.250 0.0470 c RP A 2
H7B H Uiso -0.00700 0.73900 0.84270 0.250 0.0470 c RP A 2
H8B H Uiso -0.16680 0.57080 0.85640 0.250 0.0480 c RP A 2
H9B H Uiso -0.15140 0.50890 0.72820 0.250 0.0360 c RP A 2
H10B H Uiso 0.01790 0.63880 0.63530 0.250 0.0410 c RP A 2
H11B H Uiso -0.01090 0.27180 1.02020 0.250 0.0450 c RP A 2
H12B H Uiso -0.15620 0.26040 0.92490 0.250 0.0400 c RP A 2
H13B H Uiso -0.05200 0.10920 0.84210 0.250 0.0400 c RP A 2
H14B H Uiso 0.15770 0.02710 0.88640 0.250 0.0400 c RP A 2
H15B H Uiso 0.18310 0.12760 0.99640 0.250 0.0350 c RP A 2
H16B H Uiso 0.53320 0.41830 0.88320 0.250 0.0500 c RP A 2
H17B H Uiso 0.36450 0.34360 0.99740 0.250 0.0480 c RP A 2
H18B H Uiso 0.20130 0.52230 1.01020 0.250 0.0390 c RP A 2
H19B H Uiso 0.26920 0.70750 0.90390 0.250 0.0400 c RP A 2
H20B H Uiso 0.47430 0.64320 0.82540 0.250 0.0440 c RP A 2
H35A H Uiso -0.15200 -0.06320 0.68620 1.000 0.0520 c R . .
H35B H Uiso -0.23960 -0.17490 0.68670 1.000 0.0520 c R . .
H36A H Uiso -0.45470 -0.01410 0.82160 0.750 0.0610 c RP B 1
H36B H Uiso -0.39910 0.04420 0.88150 0.750 0.0610 c RP B 1
H36C H Uiso -0.50000 -0.00810 0.83460 0.250 0.0500 c RP . 2
H36D H Uiso -0.44860 0.05520 0.89380 0.250 0.0500 c RP . 2

loop_
_atom_type_symbol
_atom_type_description
_atom_type_scat_dispersion_real
_atom_type_scat_dispersion_imag
_atom_type_scat_source
C C 0.0181 0.0091 ' International Tables Vol C Tables 4.2.6.8 and 6.1.1.4'
H H 0.0000 0.0000 ' International Tables Vol C Tables 4.2.6.8 and 6.1.1.4'
Cl Cl 0.3639 0.7018 ' International Tables Vol C Tables 4.2.6.8 and 6.1.1.4'
Mn Mn -0.5299 2.8052 ' International Tables Vol C Tables 4.2.6.8 and 6.1.1.4'
O O 0.0492 0.0322 ' International Tables Vol C Tables 4.2.6.8 and 6.1.1.4'
P P 0.2955 0.4335 ' International Tables Vol C Tables 4.2.6.8 and 6.1.1.4'

loop_
_exptl_crystal_face_index_h
_exptl_crystal_face_index_k
_exptl_crystal_face_index_l
_exptl_crystal_face_perp_dist
_exptl_oxdiff_crystal_face_indexfrac_h
_exptl_oxdiff_crystal_face_indexfrac_k
_exptl_oxdiff_crystal_face_indexfrac_l
_exptl_oxdiff_crystal_face_x
_exptl_oxdiff_crystal_face_y
_exptl_oxdiff_crystal_face_z
7 0 -1 0.0345 6.9904 0.0023 -1.0083 -0.0112 1.0435 0.1618
-2 1 -11 0.0576 -2.0015 0.9978 -11.0127 -0.3920 0.0745 -0.9332
5 1 9 0.0470 4.9972 1.0012 9.0044 0.0614 0.4147 0.8890
2 -5 7 0.0650 1.9990 -4.9942 7.0138 0.8855 0.0805 0.5956
3 0 11 0.0601 3.0004 0.0016 11.0103 0.2480 0.0645 0.9729
0 7 1 0.0941 0.0019 6.9935 0.9909 -0.9964 -0.0704 0.1165
2 6 8 0.0846 2.0018 5.9955 7.9988 -0.6930 -0.0109 0.7334
-1 -7 -6 0.0728 -1.0026 -6.9941 -5.9959 0.8843 0.0935 -0.5462
-2 -4 -11 0.0601 -2.0000 -4.0000 -11.0000 0.3360 0.1011 -0.9594
-7 -2 0 0.0068 -7.0000 -2.0001 0.0006 0.2798 -1.0004 -0.2526

loop_
_geom_angle_atom_site_label_1
_geom_angle_atom_site_label_2
_geom_angle_atom_site_label_3
_geom_angle
_geom_angle_site_symmetry_1
_geom_angle_site_symmetry_2
_geom_angle_site_symmetry_3
_geom_angle_publ_flag
P1 Mn1 P2 99.19(15) . . . yes
P1 Mn1 P3 104.17(14) . . . yes
P1 Mn1 C1 100.3(3) . . . yes
P1 Mn1 C2 86.5(3) . . . yes
P1 Mn1 C3 109.8(3) . . . yes
P1 Mn1 C4 147.5(3) . . . yes
P1 Mn1 C5 138.2(2) . . . yes
P2 Mn1 P3 104.70(14) . . . yes
P2 Mn1 C1 98.3(3) . . . yes
P2 Mn1 C2 135.6(3) . . . yes
P2 Mn1 C3 147.8(2) . . . yes
P2 Mn1 C4 110.8(2) . . . yes
P2 Mn1 C5 85.8(2) . . . yes
P3 Mn1 C1 143.0(3) . . . yes
P3 Mn1 C2 116.6(3) . . . yes
P3 Mn1 C3 82.0(2) . . . yes
P3 Mn1 C4 80.67(19) . . . yes
P3 Mn1 C5 114.6(2) . . . yes
C1 Mn1 C2 37.8(4) . . . yes
C1 Mn1 C3 63.6(3) . . . yes
C1 Mn1 C4 64.0(3) . . . yes
C1 Mn1 C5 38.3(3) . . . yes
C2 Mn1 C3 37.7(3) . . . yes
C2 Mn1 C4 63.5(3) . . . yes
C2 Mn1 C5 63.1(3) . . . yes
C3 Mn1 C4 38.2(3) . . . yes
C3 Mn1 C5 63.3(3) . . . yes
C4 Mn1 C5 37.8(3) . . . yes
P1 Mn2 P2 100.96(7) . . . yes
P1 Mn2 P4 105.22(8) . . . yes
P1 Mn2 C6 97.14(16) . . . yes
P1 Mn2 C7 85.6(2) . . . yes
P1 Mn2 C8 111.49(19) . . . yes
P1 Mn2 C9 147.36(19) . . . yes
P1 Mn2 C10 134.1(2) . . . yes
P2 Mn2 P4 104.32(8) . . . yes
P2 Mn2 C6 99.56(16) . . . yes
P2 Mn2 C7 137.5(2) . . . yes
P2 Mn2 C8 144.2(2) . . . yes
P2 Mn2 C9 107.18(19) . . . yes
P2 Mn2 C10 85.3(2) . . . yes
P4 Mn2 C6 143.18(17) . . . yes
P4 Mn2 C7 114.4(2) . . . yes
P4 Mn2 C8 81.87(16) . . . yes
P4 Mn2 C9 83.72(19) . . . yes
P4 Mn2 C10 117.3(2) . . . yes
C6 Mn2 C7 38.1(3) . . . yes
C6 Mn2 C8 62.7(2) . . . yes
C6 Mn2 C9 62.5(2) . . . yes
C6 Mn2 C10 37.5(2) . . . yes
C7 Mn2 C8 37.0(3) . . . yes
C7 Mn2 C9 62.5(3) . . . yes
C7 Mn2 C10 62.3(3) . . . yes
C8 Mn2 C9 37.6(2) . . . yes
C8 Mn2 C10 61.5(3) . . . yes
C9 Mn2 C10 36.2(3) . . . yes
P1 Mn3 P3 103.97(8) . . . yes
P1 Mn3 P4 104.05(7) . . . yes
P1 Mn3 C11 104.54(16) . . . yes
P1 Mn3 C12 86.3(2) . . . yes
P1 Mn3 C13 105.06(19) . . . yes
P1 Mn3 C14 142.5(2) . . . yes
P1 Mn3 C15 143.13(16) . . . yes
P3 Mn3 P4 100.75(8) . . . yes
P3 Mn3 C11 90.77(18) . . . yes
P3 Mn3 C12 127.0(2) . . . yes
P3 Mn3 C13 144.9(2) . . . yes
P3 Mn3 C14 111.4(2) . . . yes
P3 Mn3 C15 82.56(18) . . . yes
P4 Mn3 C11 145.45(16) . . . yes
P4 Mn3 C12 127.4(2) . . . yes
P4 Mn3 C13 90.93(19) . . . yes
P4 Mn3 C14 81.6(2) . . . yes
P4 Mn3 C15 110.35(16) . . . yes
C11 Mn3 C12 37.2(3) . . . yes
C11 Mn3 C13 63.1(2) . . . yes
C11 Mn3 C14 63.9(2) . . . yes
C11 Mn3 C15 38.6(2) . . . yes
C12 Mn3 C13 37.5(3) . . . yes
C12 Mn3 C14 62.8(3) . . . yes
C12 Mn3 C15 62.5(3) . . . yes
C13 Mn3 C14 37.4(3) . . . yes
C13 Mn3 C15 62.4(2) . . . yes
C14 Mn3 C15 37.4(3) . . . yes
P2 Mn4 P3 105.08(7) . . . yes
P2 Mn4 P4 102.88(6) . . . yes
P2 Mn4 C16 136.14(15) . . . yes
P2 Mn4 C17 148.6(2) . . . yes
P2 Mn4 C18 111.32(16) . . . yes
P2 Mn4 C19 87.30(19) . . . yes
P2 Mn4 C20 99.30(15) . . . yes
P3 Mn4 P4 100.66(7) . . . yes
P3 Mn4 C16 80.39(16) . . . yes
P3 Mn4 C17 103.1(2) . . . yes
P3 Mn4 C18 140.44(18) . . . yes
P3 Mn4 C19 134.9(2) . . . yes
P3 Mn4 C20 97.02(16) . . . yes
P4 Mn4 C16 119.09(15) . . . yes
P4 Mn4 C17 85.1(2) . . . yes
P4 Mn4 C18 86.09(17) . . . yes
P4 Mn4 C19 118.9(2) . . . yes
P4 Mn4 C20 146.79(15) . . . yes
C16 Mn4 C17 37.9(3) . . . yes
C16 Mn4 C18 62.8(2) . . . yes
C16 Mn4 C19 62.5(3) . . . yes
C16 Mn4 C20 37.5(2) . . . yes
C17 Mn4 C18 38.2(3) . . . yes
C17 Mn4 C19 62.8(3) . . . yes
C17 Mn4 C20 63.5(3) . . . yes
C18 Mn4 C19 36.6(2) . . . yes
C18 Mn4 C20 62.8(2) . . . yes
C19 Mn4 C20 37.9(3) . . . yes
P1 Mn5 C21 91.48(11) . . . yes
P1 Mn5 C22 109.01(12) . . . yes
P1 Mn5 C23 147.79(12) . . . yes
P1 Mn5 C24 148.39(12) . . . yes
P1 Mn5 C25 110.09(12) . . . yes
P1 Mn5 C31 88.93(11) . . . yes
P1 Mn5 C32 91.34(11) . . . yes
C21 Mn5 C22 37.57(16) . . . yes
C21 Mn5 C23 64.34(16) . . . yes
C21 Mn5 C24 63.73(16) . . . yes
C21 Mn5 C25 37.95(17) . . . yes
C21 Mn5 C31 133.62(16) . . . yes
C21 Mn5 C32 132.33(16) . . . yes
C22 Mn5 C23 39.01(16) . . . yes
C22 Mn5 C24 63.74(15) . . . yes
C22 Mn5 C25 63.41(17) . . . yes
C22 Mn5 C31 99.50(16) . . . yes
C22 Mn5 C32 155.63(16) . . . yes
C23 Mn5 C24 38.03(16) . . . yes
C23 Mn5 C25 64.27(17) . . . yes
C23 Mn5 C31 93.10(16) . . . yes
C23 Mn5 C32 120.51(16) . . . yes
C24 Mn5 C25 38.35(17) . . . yes
C24 Mn5 C31 122.16(16) . . . yes
C24 Mn5 C32 91.89(15) . . . yes
C25 Mn5 C31 157.37(17) . . . yes
C25 Mn5 C32 97.57(17) . . . yes
C31 Mn5 C32 94.01(16) . . . yes
P2 Mn6 C26 110.02(12) . . . yes
P2 Mn6 C27 93.88(11) . . . yes
P2 Mn6 C28 112.79(11) . . . yes
P2 Mn6 C29 151.23(15) . . . yes
P2 Mn6 C30 148.37(12) . . . yes
P2 Mn6 C33 89.87(11) . . . yes
P2 Mn6 C34 91.28(11) . . . yes
C26 Mn6 C27 37.75(16) . . . yes
C26 Mn6 C28 63.71(15) . . . yes
C26 Mn6 C29 64.09(17) . . . yes
C26 Mn6 C30 38.80(17) . . . yes
C26 Mn6 C33 100.21(16) . . . yes
C26 Mn6 C34 154.54(16) . . . yes
C27 Mn6 C28 37.91(16) . . . yes
C27 Mn6 C29 63.83(18) . . . yes
C27 Mn6 C30 63.92(17) . . . yes
C27 Mn6 C33 135.73(16) . . . yes
C27 Mn6 C34 130.49(16) . . . yes
C28 Mn6 C29 38.51(18) . . . yes
C28 Mn6 C30 64.04(17) . . . yes
C28 Mn6 C33 155.28(16) . . . yes
C28 Mn6 C34 95.73(15) . . . yes
C29 Mn6 C30 37.99(19) . . . yes
C29 Mn6 C33 118.69(18) . . . yes
C29 Mn6 C34 90.51(17) . . . yes
C30 Mn6 C33 91.55(18) . . . yes
C30 Mn6 C34 120.15(16) . . . yes
C33 Mn6 C34 93.42(16) . . . yes
Mn1 P1 Mn2 76.52(12) . . . yes
Mn1 P1 Mn3 73.70(8) . . . yes
Mn1 P1 Mn5 131.41(9) . . . yes
Mn2 P1 Mn3 73.31(6) . . . yes
Mn2 P1 Mn5 137.38(6) . . . yes
Mn3 P1 Mn5 138.06(5) . . . yes
Mn1B P1 Mn5 137.0(3) . . . yes
Mn1B P1 Mn2B 77.0(4) . . . yes
Mn1B P1 Mn3B 77.6(3) . . . yes
Mn2B P1 Mn5 126.77(14) . . . yes
Mn2B P1 Mn3B 76.72(18) . . . yes
Mn3B P1 Mn5 137.37(12) . . . yes
Mn1 P2 Mn2 76.81(10) . . . yes
Mn1 P2 Mn4 73.33(8) . . . yes
Mn1 P2 Mn6 132.40(8) . . . yes
Mn2 P2 Mn4 74.35(5) . . . yes
Mn2 P2 Mn6 136.64(6) . . . yes
Mn4 P2 Mn6 137.18(5) . . . yes
Mn1B P2 Mn6 137.6(3) . . . yes
Mn1B P2 Mn2B 76.4(4) . . . yes
Mn1B P2 Mn4B 76.7(3) . . . yes
Mn2B P2 Mn6 127.07(14) . . . yes
Mn2B P2 Mn4B 74.44(16) . . . yes
Mn4B P2 Mn6 138.67(9) . . . yes
Mn1 P3 Mn3 75.43(11) . . . yes
Mn1 P3 Mn4 74.88(12) . . . yes
Mn3 P3 Mn4 76.68(8) . . . yes
Mn2 P4 Mn3 74.97(7) . . . yes
Mn2 P4 Mn4 75.35(6) . . . yes
Mn3 P4 Mn4 76.66(6) . . . yes
P1 Mn1B P2 105.1(6) . . . yes
P1 Mn1B C1B 102.0(7) . . . yes
P1 Mn1B C2B 84.9(7) . . . yes
P1 Mn1B C3B 105.6(8) . . . yes
P1 Mn1B C4B 143.4(8) . . . yes
P1 Mn1B C5B 140.3(7) . . . yes
P1 Mn1B P3B 101.3(5) . . . yes
P2 Mn1B C1B 97.3(8) . . . yes
P2 Mn1B C2B 134.5(8) . . . yes
P2 Mn1B C3B 146.4(8) . . . yes
P2 Mn1B C4B 110.0(7) . . . yes
P2 Mn1B C5B 83.8(6) . . . yes
P2 Mn1B P3B 102.9(5) . . . yes
C1B Mn1B C2B 37.7(8) . . . yes
C1B Mn1B C3B 63.0(8) . . . yes
C1B Mn1B C4B 63.8(8) . . . yes
C1B Mn1B C5B 38.4(8) . . . yes
C2B Mn1B C3B 37.2(8) . . . yes
C2B Mn1B C4B 63.1(8) . . . yes
C2B Mn1B C5B 63.5(8) . . . yes
C3B Mn1B C4B 37.9(7) . . . yes
C3B Mn1B C5B 63.7(7) . . . yes
C4B Mn1B C5B 38.5(7) . . . yes
P3B Mn1B C1B 143.8(9) . . . yes
P3B Mn1B C2B 118.7(9) . . . yes
P3B Mn1B C3B 84.2(6) . . . yes
P3B Mn1B C4B 81.1(6) . . . yes
P3B Mn1B C5B 114.5(8) . . . yes
P1 Mn2B P2 98.9(2) . . . yes
P1 Mn2B P4B 101.2(2) . . . yes
P1 Mn2B C6B 138.5(5) . . . yes
P1 Mn2B C7B 150.0(4) . . . yes
P1 Mn2B C8B 112.9(4) . . . yes
P1 Mn2B C9B 88.1(4) . . . yes
P1 Mn2B C10B 101.2(4) . . . yes
P2 Mn2B P4B 102.2(2) . . . yes
P2 Mn2B C6B 87.5(4) . . . yes
P2 Mn2B C7B 109.5(4) . . . yes
P2 Mn2B C8B 147.2(5) . . . yes
P2 Mn2B C9B 141.3(4) . . . yes
P2 Mn2B C10B 103.2(4) . . . yes
P4B Mn2B C6B 117.5(5) . . . yes
P4B Mn2B C7B 82.5(4) . . . yes
P4B Mn2B C8B 80.1(4) . . . yes
P4B Mn2B C9B 113.7(4) . . . yes
P4B Mn2B C10B 142.8(4) . . . yes
C6B Mn2B C7B 37.8(5) . . . yes
C6B Mn2B C8B 63.5(5) . . . yes
C6B Mn2B C9B 63.9(5) . . . yes
C6B Mn2B C10B 38.1(5) . . . yes
C7B Mn2B C8B 37.9(5) . . . yes
C7B Mn2B C9B 63.7(5) . . . yes
C7B Mn2B C10B 63.6(5) . . . yes
C8B Mn2B C9B 38.2(5) . . . yes
C8B Mn2B C10B 63.9(5) . . . yes
C9B Mn2B C10B 38.4(5) . . . yes
P1 Mn3B P4B 104.1(2) . . . yes
P1 Mn3B C11B 141.6(4) . . . yes
P1 Mn3B C12B 103.8(4) . . . yes
P1 Mn3B C13B 87.0(4) . . . yes
P1 Mn3B C14B 108.3(4) . . . yes
P1 Mn3B C15B 146.0(4) . . . yes
P1 Mn3B P3B 102.3(2) . . . yes
P4B Mn3B C11B 80.4(4) . . . yes
P4B Mn3B C12B 92.3(4) . . . yes
P4B Mn3B C13B 129.7(5) . . . yes
P4B Mn3B C14B 143.1(4) . . . yes
P4B Mn3B C15B 107.6(4) . . . yes
C11B Mn3B C12B 37.9(5) . . . yes
C11B Mn3B C13B 63.4(5) . . . yes
C11B Mn3B C14B 63.2(5) . . . yes
C11B Mn3B C15B 37.8(5) . . . yes
C12B Mn3B C13B 37.9(6) . . . yes
C12B Mn3B C14B 63.4(5) . . . yes
C12B Mn3B C15B 63.3(5) . . . yes
C13B Mn3B C14B 37.9(6) . . . yes
C13B Mn3B C15B 63.3(5) . . . yes
C14B Mn3B C15B 37.7(5) . . . yes
P3B Mn3B P4B 102.5(3) . . . yes
P3B Mn3B C11B 114.1(4) . . . yes
P3B Mn3B C12B 145.8(4) . . . yes
P3B Mn3B C13B 123.2(5) . . . yes
P3B Mn3B C14B 87.6(4) . . . yes
P3B Mn3B C15B 82.8(4) . . . yes
P2 Mn4B P4B 105.23(16) . . . yes
P2 Mn4B C16B 109.2(4) . . . yes
P2 Mn4B C17B 146.9(4) . . . yes
P2 Mn4B C18B 138.8(3) . . . yes
P2 Mn4B C19B 101.1(3) . . . yes
P2 Mn4B C20B 86.0(3) . . . yes
P2 Mn4B P3B 101.10(18) . . . yes
P4B Mn4B C16B 141.9(4) . . . yes
P4B Mn4B C17B 105.1(4) . . . yes
P4B Mn4B C18B 79.8(3) . . . yes
P4B Mn4B C19B 94.3(3) . . . yes
P4B Mn4B C20B 132.1(4) . . . yes
C16B Mn4B C17B 38.1(6) . . . yes
C16B Mn4B C18B 63.6(5) . . . yes
C16B Mn4B C19B 63.6(5) . . . yes
C16B Mn4B C20B 38.1(6) . . . yes
C17B Mn4B C18B 38.0(5) . . . yes
C17B Mn4B C19B 63.6(4) . . . yes
C17B Mn4B C20B 63.7(5) . . . yes
C18B Mn4B C19B 37.9(4) . . . yes
C18B Mn4B C20B 63.6(4) . . . yes
C19B Mn4B C20B 38.0(5) . . . yes
P3B Mn4B P4B 102.9(2) . . . yes
P3B Mn4B C16B 86.2(5) . . . yes
P3B Mn4B C17B 84.7(3) . . . yes
P3B Mn4B C18B 117.9(4) . . . yes
P3B Mn4B C19B 147.1(4) . . . yes
P3B Mn4B C20B 120.7(4) . . . yes
Mn1 C1 C2 71.7(5) . . . yes
Mn1 C1 C5 71.2(5) . . . yes
Mn1 C1 H1 123.00 . . . no
C2 C1 C5 107.2(7) . . . no
C2 C1 H1 126.00 . . . no
C5 C1 H1 126.00 . . . no
Mn1 C2 C1 70.5(6) . . . yes
Mn1 C2 C3 71.3(5) . . . yes
Mn1 C2 H2 124.00 . . . no
C1 C2 C3 108.8(8) . . . no
C1 C2 H2 126.00 . . . no
C3 C2 H2 126.00 . . . no
Mn1 C3 C2 71.1(5) . . . yes
Mn1 C3 C4 70.5(4) . . . yes
Mn1 C3 H3 124.00 . . . no
C2 C3 C4 107.9(7) . . . no
C2 C3 H3 126.00 . . . no
C4 C3 H3 126.00 . . . no
Mn1 C4 C3 71.3(4) . . . yes
Mn1 C4 C5 71.2(4) . . . yes
Mn1 C4 H4 123.00 . . . no
C3 C4 C5 107.5(5) . . . no
C3 C4 H4 126.00 . . . no
C5 C4 H4 126.00 . . . no
Mn1 C5 C1 70.5(4) . . . yes
Mn1 C5 C4 71.0(4) . . . yes
Mn1 C5 H5 124.00 . . . no
C1 C5 C4 108.5(6) . . . no
C1 C5 H5 126.00 . . . no
C4 C5 H5 126.00 . . . no
Mn2 C6 C7 71.5(3) . . . yes
Mn2 C6 C10 71.6(4) . . . yes
Mn2 C6 H6 122.00 . . . no
C7 C6 C10 106.4(6) . . . no
C7 C6 H6 127.00 . . . no
C10 C6 H6 127.00 . . . no
Mn2 C7 C6 70.4(3) . . . yes
Mn2 C7 C8 71.2(4) . . . yes
Mn2 C7 H7 124.00 . . . no
C6 C7 C8 107.3(5) . . . no
C6 C7 H7 126.00 . . . no
C8 C7 H7 126.00 . . . no
Mn2 C8 C7 71.8(3) . . . yes
Mn2 C8 C9 71.6(4) . . . yes
Mn2 C8 H8 123.00 . . . no
C7 C8 C9 108.7(5) . . . no
C7 C8 H8 126.00 . . . no
C9 C8 H8 126.00 . . . no
Mn2 C9 C8 70.8(4) . . . yes
Mn2 C9 C10 71.6(4) . . . yes
Mn2 C9 H9 123.00 . . . no
C8 C9 C10 107.5(6) . . . no
C8 C9 H9 126.00 . . . no
C10 C9 H9 126.00 . . . no
Mn2 C10 C6 70.9(4) . . . yes
Mn2 C10 C9 72.1(4) . . . yes
Mn2 C10 H10 124.00 . . . no
C6 C10 C9 110.1(6) . . . no
C6 C10 H10 125.00 . . . no
C9 C10 H10 125.00 . . . no
Mn3 C11 C12 71.6(4) . . . yes
Mn3 C11 C15 70.8(3) . . . yes
Mn3 C11 H11 122.00 . . . no
C12 C11 C15 106.1(5) . . . no
C12 C11 H11 127.00 . . . no
C15 C11 H11 127.00 . . . no
Mn3 C12 C11 71.2(4) . . . yes
Mn3 C12 C13 71.0(4) . . . yes
Mn3 C12 H12 124.00 . . . no
C11 C12 C13 109.4(6) . . . no
C11 C12 H12 125.00 . . . no
C13 C12 H12 125.00 . . . no
Mn3 C13 C12 71.5(4) . . . yes
Mn3 C13 C14 71.6(4) . . . yes
Mn3 C13 H13 123.00 . . . no
C12 C13 C14 108.6(6) . . . no
C12 C13 H13 126.00 . . . no
C14 C13 H13 126.00 . . . no
Mn3 C14 C13 71.0(4) . . . yes
Mn3 C14 C15 71.1(4) . . . yes
Mn3 C14 H14 123.00 . . . no
C13 C14 C15 107.3(6) . . . no
C13 C14 H14 126.00 . . . no
C15 C14 H14 126.00 . . . no
Mn3 C15 C11 70.6(3) . . . yes
Mn3 C15 C14 71.5(4) . . . yes
Mn3 C15 H15 124.00 . . . no
C11 C15 C14 108.7(6) . . . no
C11 C15 H15 126.00 . . . no
C14 C15 H15 126.00 . . . no
Mn4 C16 C17 70.8(4) . . . yes
Mn4 C16 C20 70.9(3) . . . yes
Mn4 C16 H16 124.00 . . . no
C17 C16 C20 108.7(5) . . . no
C17 C16 H16 126.00 . . . no
C20 C16 H16 126.00 . . . no
Mn4 C17 C16 71.3(4) . . . yes
Mn4 C17 C18 71.4(4) . . . yes
Mn4 C17 H17 122.00 . . . no
C16 C17 C18 106.5(6) . . . no
C16 C17 H17 127.00 . . . no
C18 C17 H17 127.00 . . . no
Mn4 C18 C17 70.4(4) . . . yes
Mn4 C18 C19 71.6(4) . . . yes
Mn4 C18 H18 124.00 . . . no
C17 C18 C19 108.4(6) . . . no
C17 C18 H18 126.00 . . . no
C19 C18 H18 126.00 . . . no
Mn4 C19 C18 71.8(4) . . . yes
Mn4 C19 C20 70.6(4) . . . yes
Mn4 C19 H19 124.00 . . . no
C18 C19 C20 109.1(6) . . . no
C18 C19 H19 125.00 . . . no
C20 C19 H19 125.00 . . . no
Mn4 C20 C16 71.6(3) . . . yes
Mn4 C20 C19 71.5(4) . . . yes
Mn4 C20 H20 122.00 . . . no
C16 C20 C19 107.2(5) . . . no
C16 C20 H20 126.00 . . . no
C19 C20 H20 126.00 . . . no
Mn5 C21 C22 71.2(2) . . . yes
Mn5 C21 C25 71.3(3) . . . yes
Mn5 C21 H21 123.00 . . . no
C22 C21 C25 108.7(4) . . . no
C22 C21 H21 126.00 . . . no
C25 C21 H21 126.00 . . . no
Mn5 C22 C21 71.3(2) . . . yes
Mn5 C22 C23 70.2(2) . . . yes
Mn5 C22 H22 124.00 . . . no
C21 C22 C23 108.4(4) . . . no
C21 C22 H22 126.00 . . . no
C23 C22 H22 126.00 . . . no
Mn5 C23 C22 70.8(2) . . . yes
Mn5 C23 C24 71.1(2) . . . yes
Mn5 C23 H23 123.00 . . . no
C22 C23 C24 106.5(4) . . . no
C22 C23 H23 127.00 . . . no
C24 C23 H23 127.00 . . . no
Mn5 C24 C23 70.9(2) . . . yes
Mn5 C24 C25 71.4(3) . . . yes
Mn5 C24 H24 124.00 . . . no
C23 C24 C25 109.0(4) . . . no
C23 C24 H24 125.00 . . . no
C25 C24 H24 126.00 . . . no
Mn5 C25 C21 70.7(2) . . . yes
Mn5 C25 C24 70.2(2) . . . yes
Mn5 C25 H25 124.00 . . . no
C21 C25 C24 107.3(4) . . . no
C21 C25 H25 126.00 . . . no
C24 C25 H25 126.00 . . . no
Mn6 C26 C27 71.7(2) . . . yes
Mn6 C26 C30 69.8(2) . . . yes
Mn6 C26 H26 124.00 . . . no
C27 C26 C30 107.6(4) . . . no
C27 C26 H26 126.00 . . . no
C30 C26 H26 126.00 . . . no
Mn6 C27 C26 70.6(2) . . . yes
Mn6 C27 C28 71.1(2) . . . yes
Mn6 C27 H27 124.00 . . . no
C26 C27 C28 108.8(4) . . . no
C26 C27 H27 126.00 . . . no
C28 C27 H27 126.00 . . . no
Mn6 C28 C27 71.0(2) . . . yes
Mn6 C28 C29 70.0(3) . . . yes
Mn6 C28 H28 124.00 . . . no
C27 C28 C29 107.4(4) . . . no
C27 C28 H28 126.00 . . . no
C29 C28 H28 126.00 . . . no
Mn6 C29 C28 71.5(3) . . . yes
Mn6 C29 C30 70.3(2) . . . yes
Mn6 C29 H29 124.00 . . . no
C28 C29 C30 108.0(4) . . . no
C28 C29 H29 126.00 . . . no
C30 C29 H29 126.00 . . . no
Mn6 C30 C26 71.4(2) . . . yes
Mn6 C30 C29 71.7(3) . . . yes
Mn6 C30 H30 123.00 . . . no
C26 C30 C29 108.3(4) . . . no
C26 C30 H30 126.00 . . . no
C29 C30 H30 126.00 . . . no
Mn5 C31 O1 177.1(3) . . . yes
Mn5 C32 O2 177.1(3) . . . yes
Mn6 C33 O3 177.5(3) . . . yes
Mn6 C34 O4 176.3(3) . . . yes
Mn2B P4B Mn3B 75.4(2) . . . yes
Mn2B P4B Mn4B 75.7(2) . . . yes
Mn3B P4B Mn4B 75.40(19) . . . yes
Mn1B C1B C2B 73.1(13) . . . yes
Mn1B C1B C5B 69.2(11) . . . yes
Mn1B C1B H1B 123.00 . . . no
C2B C1B C5B 108.0(18) . . . no
C2B C1B H1B 126.00 . . . no
C5B C1B H1B 126.00 . . . no
Mn1B C2B C1B 69.3(13) . . . yes
Mn1B C2B C3B 70.8(12) . . . yes
Mn1B C2B H2B 125.00 . . . no
C1B C2B C3B 107.8(18) . . . no
C1B C2B H2B 126.00 . . . no
C3B C2B H2B 126.00 . . . no
Mn1B C3B C2B 72.0(12) . . . yes
Mn1B C3B C4B 69.0(10) . . . yes
Mn1B C3B H3B 125.00 . . . no
C2B C3B C4B 108.1(16) . . . no
C2B C3B H3B 126.00 . . . no
C4B C3B H3B 126.00 . . . no
Mn1B C4B C3B 73.2(11) . . . yes
Mn1B C4B C5B 69.9(11) . . . yes
Mn1B C4B H4B 123.00 . . . no
C3B C4B C5B 108.1(15) . . . no
C3B C4B H4B 126.00 . . . no
C5B C4B H4B 126.00 . . . no
Mn1B C5B C1B 72.4(12) . . . yes
Mn1B C5B C4B 71.5(10) . . . yes
Mn1B C5B H5B 122.00 . . . no
C1B C5B C4B 107.9(16) . . . no
C1B C5B H5B 126.00 . . . no
C4B C5B H5B 126.00 . . . no
Mn2B C6B C7B 71.5(8) . . . yes
Mn2B C6B C10B 70.1(7) . . . yes
Mn2B C6B H6B 124.00 . . . no
C7B C6B C10B 108.0(11) . . . no
C7B C6B H6B 126.00 . . . no
C10B C6B H6B 126.00 . . . no
Mn2B C7B C6B 70.7(7) . . . yes
Mn2B C7B C8B 70.4(8) . . . yes
Mn2B C7B H7B 125.00 . . . no
C6B C7B C8B 108.0(11) . . . no
C6B C7B H7B 126.00 . . . no
C8B C7B H7B 126.00 . . . no
Mn2B C8B C7B 71.7(7) . . . yes
Mn2B C8B C9B 70.1(7) . . . yes
Mn2B C8B H8B 124.00 . . . no
C7B C8B C9B 108.0(11) . . . no
C7B C8B H8B 126.00 . . . no
C9B C8B H8B 126.00 . . . no
Mn2B C9B C8B 71.7(7) . . . yes
Mn2B C9B C10B 71.0(7) . . . yes
Mn2B C9B H9B 123.00 . . . no
C8B C9B C10B 108.0(11) . . . no
C8B C9B H9B 126.00 . . . no
C10B C9B H9B 126.00 . . . no
Mn2B C10B C6B 71.8(7) . . . yes
Mn2B C10B C9B 70.6(7) . . . yes
Mn2B C10B H10B 123.00 . . . no
C6B C10B C9B 108.0(11) . . . no
C6B C10B H10B 126.00 . . . no
C9B C10B H10B 126.00 . . . no
Mn3B C11B C12B 70.8(7) . . . yes
Mn3B C11B C15B 71.4(7) . . . yes
Mn3B C11B H11B 123.00 . . . no
C12B C11B C15B 108.0(11) . . . no
C12B C11B H11B 126.00 . . . no
C15B C11B H11B 126.00 . . . no
Mn3B C12B C11B 71.3(7) . . . yes
Mn3B C12B C13B 71.2(8) . . . yes
Mn3B C12B H12B 123.00 . . . no
C11B C12B C13B 108.0(12) . . . no
C11B C12B H12B 126.00 . . . no
C13B C12B H12B 126.00 . . . no
Mn3B C13B C12B 70.9(9) . . . yes
Mn3B C13B C14B 71.4(9) . . . yes
Mn3B C13B H13B 123.00 . . . no
C12B C13B C14B 108.0(12) . . . no
C12B C13B H13B 126.00 . . . no
C14B C13B H13B 126.00 . . . no
Mn3B C14B C13B 70.8(9) . . . yes
Mn3B C14B C15B 71.2(8) . . . yes
Mn3B C14B H14B 124.00 . . . no
C13B C14B C15B 108.0(12) . . . no
C13B C14B H14B 126.00 . . . no
C15B C14B H14B 126.00 . . . no
Mn3B C15B C11B 70.8(7) . . . yes
Mn3B C15B C14B 71.0(8) . . . yes
Mn3B C15B H15B 124.00 . . . no
C11B C15B C14B 108.0(11) . . . no
C11B C15B H15B 126.00 . . . no
C14B C15B H15B 126.00 . . . no
Mn4B C16B C17B 71.1(8) . . . yes
Mn4B C16B C20B 71.0(8) . . . yes
Mn4B C16B H16B 124.00 . . . no
C17B C16B C20B 108.0(12) . . . no
C17B C16B H16B 126.00 . . . no
C20B C16B H16B 126.00 . . . no
Mn4B C17B C16B 70.8(8) . . . yes
Mn4B C17B C18B 71.1(7) . . . yes
Mn4B C17B H17B 124.00 . . . no
C16B C17B C18B 108.0(11) . . . no
C16B C17B H17B 126.00 . . . no
C18B C17B H17B 126.00 . . . no
Mn4B C18B C17B 70.9(7) . . . yes
Mn4B C18B C19B 71.0(6) . . . yes
Mn4B C18B H18B 124.00 . . . no
C17B C18B C19B 108.1(10) . . . no
C17B C18B H18B 126.00 . . . no
C19B C18B H18B 126.00 . . . no
Mn4B C19B C18B 71.0(6) . . . yes
Mn4B C19B C20B 70.8(7) . . . yes
Mn4B C19B H19B 124.00 . . . no
C18B C19B C20B 108.0(10) . . . no
C18B C19B H19B 126.00 . . . no
C20B C19B H19B 126.00 . . . no
Mn4B C20B C16B 70.9(8) . . . yes
Mn4B C20B C19B 71.2(7) . . . yes
Mn4B C20B H20B 124.00 . . . no
C16B C20B C19B 108.0(11) . . . no
C16B C20B H20B 126.00 . . . no
C19B C20B H20B 126.00 . . . no
Mn1B P3B Mn3B 75.2(4) . . . yes
Mn1B P3B Mn4B 75.1(4) . . . yes
Mn3B P3B Mn4B 75.4(2) . . . yes
Cl1 C35 Cl2 111.1(3) . . . yes
Cl1 C35 H35A 109.00 . . . no
Cl1 C35 H35B 109.00 . . . no
Cl2 C35 H35A 109.00 . . . no
Cl2 C35 H35B 109.00 . . . no
H35A C35 H35B 108.00 . . . no
Cl3 C36 Cl4 111.6(4) . . . yes
Cl3 C36 H36A 109.00 . . . no
Cl3 C36 H36B 109.00 . . . no
Cl4 C36 H36A 109.00 . . . no
Cl4 C36 H36B 109.00 . . . no
H36A C36 H36B 108.00 . . . no
Cl3B C36B Cl4B 113.9(10) . . . yes
Cl3B C36B H36C 109.00 . . . no
Cl3B C36B H36D 109.00 . . . no
Cl4B C36B H36C 109.00 . . . no
Cl4B C36B H36D 109.00 . . . no
H36C C36B H36D 108.00 . . . no

loop_
_geom_bond_atom_site_label_1
_geom_bond_atom_site_label_2
_geom_bond_distance
_geom_bond_site_symmetry_1
_geom_bond_site_symmetry_2
_geom_bond_publ_flag
Mn1 P1 2.259(3) . . yes
Mn1 P2 2.272(4) . . yes
Mn1 P3 2.250(4) . . yes
Mn1 C1 2.159(9) . . yes
Mn1 C2 2.174(10) . . yes
Mn1 C3 2.176(8) . . yes
Mn1 C4 2.166(7) . . yes
Mn1 C5 2.169(7) . . yes
Mn2 P1 2.250(2) . . yes
Mn2 P2 2.2219(19) . . yes
Mn2 P4 2.2369(18) . . yes
Mn2 C6 2.155(6) . . yes
Mn2 C7 2.170(6) . . yes
Mn2 C8 2.162(6) . . yes
Mn2 C9 2.171(7) . . yes
Mn2 C10 2.165(7) . . yes
Mn3 P1 2.2973(15) . . yes
Mn3 P3 2.217(2) . . yes
Mn3 P4 2.2243(19) . . yes
Mn3 C11 2.174(7) . . yes
Mn3 C12 2.179(8) . . yes
Mn3 C13 2.173(7) . . yes
Mn3 C14 2.181(7) . . yes
Mn3 C15 2.176(6) . . yes
Mn4 P2 2.2841(13) . . yes
Mn4 P3 2.225(2) . . yes
Mn4 P4 2.2187(18) . . yes
Mn4 C16 2.179(5) . . yes
Mn4 C17 2.172(8) . . yes
Mn4 C18 2.185(6) . . yes
Mn4 C19 2.182(8) . . yes
Mn4 C20 2.169(5) . . yes
Mn5 P1 2.2576(8) . . yes
Mn5 C21 2.155(4) . . yes
Mn5 C22 2.154(4) . . yes
Mn5 C23 2.145(4) . . yes
Mn5 C24 2.147(4) . . yes
Mn5 C25 2.163(5) . . yes
Mn5 C31 1.771(3) . . yes
Mn5 C32 1.765(3) . . yes
Mn6 P2 2.2672(9) . . yes
Mn6 C26 2.151(4) . . yes
Mn6 C27 2.165(4) . . yes
Mn6 C28 2.166(4) . . yes
Mn6 C29 2.147(5) . . yes
Mn6 C30 2.130(4) . . yes
Mn6 C33 1.753(3) . . yes
Mn6 C34 1.763(3) . . yes
Mn1B P1 2.183(13) . . yes
Mn1B P2 2.162(14) . . yes
Mn1B C1B 2.18(2) . . yes
Mn1B C2B 2.23(3) . . yes
Mn1B C3B 2.22(2) . . yes
Mn1B C4B 2.16(2) . . yes
Mn1B C5B 2.14(2) . . yes
Mn1B P3B 2.195(12) . . yes
Mn2B P1 2.246(6) . . yes
Mn2B P2 2.295(5) . . yes
Mn2B P4B 2.200(6) . . yes
Mn2B C6B 2.187(13) . . yes
Mn2B C7B 2.197(15) . . yes
Mn2B C8B 2.179(13) . . yes
Mn2B C9B 2.158(12) . . yes
Mn2B C10B 2.164(13) . . yes
Mn3B P1 2.121(4) . . yes
Mn3B P4B 2.236(6) . . yes
Mn3B C11B 2.188(12) . . yes
Mn3B C12B 2.182(13) . . yes
Mn3B C13B 2.185(17) . . yes
Mn3B C14B 2.193(15) . . yes
Mn3B C15B 2.196(14) . . yes
Mn3B P3B 2.226(8) . . yes
Mn4B P2 2.185(3) . . yes
Mn4B P4B 2.220(5) . . yes
Mn4B C16B 2.176(13) . . yes
Mn4B C17B 2.180(15) . . yes
Mn4B C18B 2.183(10) . . yes
Mn4B C19B 2.183(11) . . yes
Mn4B C20B 2.178(14) . . yes
Mn4B P3B 2.228(7) . . yes
O1 C31 1.152(4) . . yes
O2 C32 1.162(4) . . yes
O3 C33 1.160(5) . . yes
O4 C34 1.164(4) . . yes
C1 C2 1.404(14) . . no
C1 C5 1.420(11) . . no
C1 H1 0.9300 . . no
C2 C3 1.404(11) . . no
C2 H2 0.9300 . . no
C3 C4 1.420(9) . . no
C3 H3 0.9300 . . no
C4 C5 1.405(9) . . no
C4 H4 0.9300 . . no
C5 H5 0.9300 . . no
C6 C7 1.411(9) . . no
C6 C10 1.390(9) . . no
C6 H6 0.9300 . . no
C7 C8 1.376(10) . . no
C7 H7 0.9300 . . no
C8 C9 1.395(9) . . no
C8 H8 0.9300 . . no
C9 C10 1.348(11) . . no
C9 H9 0.9300 . . no
C10 H10 0.9300 . . no
C11 C12 1.389(11) . . no
C11 C15 1.438(8) . . no
C11 H11 0.9300 . . no
C12 C13 1.399(10) . . no
C12 H12 0.9300 . . no
C13 C14 1.397(10) . . no
C13 H13 0.9300 . . no
C14 C15 1.398(10) . . no
C14 H14 0.9300 . . no
C15 H15 0.9300 . . no
C16 C17 1.414(10) . . no
C16 C20 1.398(8) . . no
C16 H16 0.9300 . . no
C17 C18 1.425(10) . . no
C17 H17 0.9300 . . no
C18 C19 1.372(9) . . no
C18 H18 0.9300 . . no
C19 C20 1.412(10) . . no
C19 H19 0.9300 . . no
C20 H20 0.9300 . . no
C21 C22 1.388(6) . . no
C21 C25 1.404(6) . . no
C21 H21 0.9300 . . no
C22 C23 1.435(6) . . no
C22 H22 0.9300 . . no
C23 C24 1.398(6) . . no
C23 H23 0.9300 . . no
C24 C25 1.416(6) . . no
C24 H24 0.9300 . . no
C25 H25 0.9300 . . no
C26 C27 1.396(6) . . no
C26 C30 1.422(6) . . no
C26 H26 0.9300 . . no
C27 C28 1.407(6) . . no
C27 H27 0.9300 . . no
C28 C29 1.422(7) . . no
C28 H28 0.9300 . . no
C29 C30 1.392(7) . . no
C29 H29 0.9300 . . no
C30 H30 0.9300 . . no
C1B C2B 1.43(3) . . no
C1B C5B 1.42(3) . . no
C1B H1B 0.9300 . . no
C2B C3B 1.42(3) . . no
C2B H2B 0.9300 . . no
C3B C4B 1.42(3) . . no
C3B H3B 0.9300 . . no
C4B C5B 1.42(2) . . no
C4B H4B 0.9300 . . no
C5B H5B 0.9300 . . no
C6B C7B 1.42(2) . . no
C6B C10B 1.420(18) . . no
C6B H6B 0.9300 . . no
C7B C8B 1.421(19) . . no
C7B H7B 0.9300 . . no
C8B C9B 1.420(19) . . no
C8B H8B 0.9300 . . no
C9B C10B 1.420(17) . . no
C9B H9B 0.9300 . . no
C10B H10B 0.9300 . . no
C11B C12B 1.420(17) . . no
C11B C15B 1.42(2) . . no
C11B H11B 0.9300 . . no
C12B C13B 1.42(2) . . no
C12B H12B 0.9300 . . no
C13B C14B 1.42(2) . . no
C13B H13B 0.9300 . . no
C14B C15B 1.420(19) . . no
C14B H14B 0.9300 . . no
C15B H15B 0.9300 . . no
C16B C17B 1.42(2) . . no
C16B C20B 1.42(2) . . no
C16B H16B 0.9300 . . no
C17B C18B 1.420(18) . . no
C17B H17B 0.9300 . . no
C18B C19B 1.419(15) . . no
C18B H18B 0.9300 . . no
C19B C20B 1.420(17) . . no
C19B H19B 0.9300 . . no
C20B H20B 0.9300 . . no
Cl1 C35 1.758(5) . . yes
Cl2 C35 1.759(5) . . yes
C35 H35A 0.9700 . . no
C35 H35B 0.9700 . . no
Cl3 C36 1.753(7) . . yes
Cl4 C36 1.762(7) . . yes
C36 H36A 0.9700 . . no
C36 H36B 0.9700 . . no
Cl3B C36B 1.757(17) . . yes
Cl4B C36B 1.758(16) . . yes
C36B H36C 0.9700 . . no
C36B H36D 0.9700 . . no

loop_
_geom_hbond_atom_site_label_D
_geom_hbond_atom_site_label_H
_geom_hbond_atom_site_label_A
_geom_hbond_distance_DH
_geom_hbond_distance_HA
_geom_hbond_distance_DA
_geom_hbond_angle_DHA
_geom_hbond_site_symmetry_A
_geom_hbond_publ_flag
C25 H25 O3 0.9300 2.5300 3.435(6) 166.00 1_455 yes
C11 H11 O4 0.9300 2.4600 3.367(7) 166.00 1_545 yes
C16 H16 Cl4 0.9300 2.7100 3.401(6) 132.00 2_557 yes
C20 H20 O3 0.9300 2.5800 3.232(6) 128.00 . yes
C35 H35A O1 0.9700 2.5500 3.469(5) 159.00 . yes
C35 H35B O3 0.9700 2.4200 3.279(6) 148.00 1_445 yes

loop_
_geom_torsion_atom_site_label_1
_geom_torsion_atom_site_label_2
_geom_torsion_atom_site_label_3
_geom_torsion_atom_site_label_4
_geom_torsion
_geom_torsion_site_symmetry_1
_geom_torsion_site_symmetry_2
_geom_torsion_site_symmetry_3
_geom_torsion_site_symmetry_4
_geom_torsion_publ_flag
Mn1 C1 C2 C3 -61.3(6) . . . . no
Mn1 C1 C5 C4 61.1(5) . . . . no
Mn1 C2 C3 C4 -61.3(5) . . . . no
Mn1 C3 C4 C5 -62.4(5) . . . . no
Mn1 C4 C5 C1 -60.8(5) . . . . no
Mn2 C6 C7 C8 62.0(4) . . . . no
Mn2 C6 C10 C9 -61.8(5) . . . . no
Mn2 C7 C8 C9 62.4(5) . . . . no
Mn2 C8 C9 C10 62.7(5) . . . . no
Mn2 C9 C10 C6 61.0(5) . . . . no
Mn3 C11 C12 C13 -61.1(5) . . . . no
Mn3 C11 C15 C14 61.7(5) . . . . no
Mn3 C12 C13 C14 -62.4(5) . . . . no
Mn3 C13 C14 C15 -62.2(5) . . . . no
Mn3 C14 C15 C11 -61.1(4) . . . . no
Mn4 C16 C17 C18 -63.2(5) . . . . no
Mn4 C16 C20 C19 63.1(5) . . . . no
Mn4 C17 C18 C19 -61.8(5) . . . . no
Mn4 C18 C19 C20 -61.1(5) . . . . no
Mn4 C19 C20 C16 -63.2(4) . . . . no
Mn5 C21 C22 C23 60.6(3) . . . . no
Mn5 C21 C25 C24 -61.0(3) . . . . no
Mn5 C22 C23 C24 62.5(2) . . . . no
Mn5 C23 C24 C25 61.6(3) . . . . no
Mn5 C24 C25 C21 61.3(3) . . . . no
Mn6 C26 C27 C28 61.1(3) . . . . no
Mn6 C26 C30 C29 -62.6(3) . . . . no
Mn6 C27 C28 C29 60.9(3) . . . . no
Mn6 C28 C29 C30 61.1(3) . . . . no
Mn6 C29 C30 C26 62.4(3) . . . . no
P1 Mn1 P2 Mn2 19.27(8) . . . . no
P1 Mn1 P2 Mn4 96.62(10) . . . . no
P1 Mn1 P2 Mn6 -123.60(9) . . . . no
P1 Mn1 P3 Mn3 -12.86(13) . . . . no
P1 Mn1 P3 Mn4 -92.71(14) . . . . no
P1 Mn1 C1 C2 -70.4(5) . . . . no
P1 Mn1 C1 C5 173.3(4) . . . . no
P1 Mn1 C2 C1 111.8(5) . . . . no
P1 Mn1 C2 C3 -129.5(5) . . . . no
P1 Mn1 C3 C2 55.0(5) . . . . no
P1 Mn1 C3 C4 172.7(3) . . . . no
P1 Mn1 C4 C3 -12.8(6) . . . . no
P1 Mn1 C4 C5 104.0(5) . . . . no
P1 Mn1 C5 C1 -9.9(7) . . . . no
P1 Mn1 C5 C4 -128.5(4) . . . . no
P1 Mn2 P2 Mn1 -19.46(9) . . . . no
P1 Mn2 P2 Mn4 -95.56(6) . . . . no
P1 Mn2 P2 Mn6 120.06(8) . . . . no
P1 Mn2 P4 Mn3 12.24(7) . . . . no
P1 Mn2 P4 Mn4 92.07(7) . . . . no
P1 Mn2 C6 C7 73.4(4) . . . . no
P1 Mn2 C6 C10 -171.5(4) . . . . no
P1 Mn2 C7 C6 -107.5(4) . . . . no
P1 Mn2 C7 C8 135.4(4) . . . . no
P1 Mn2 C8 C7 -48.8(4) . . . . no
P1 Mn2 C8 C9 -166.5(3) . . . . no
P1 Mn2 C9 C8 23.7(6) . . . . no
P1 Mn2 C9 C10 -93.1(5) . . . . no
P1 Mn2 C10 C6 11.8(5) . . . . no
P1 Mn2 C10 C9 131.4(4) . . . . no
P1 Mn3 P3 Mn1 12.63(13) . . . . no
P1 Mn3 P3 Mn4 90.19(7) . . . . no
P1 Mn3 P4 Mn2 -11.92(7) . . . . no
P1 Mn3 P4 Mn4 -90.06(6) . . . . no
P1 Mn3 C11 C12 -63.2(4) . . . . no
P1 Mn3 C11 C15 -178.3(3) . . . . no
P1 Mn3 C12 C11 120.1(3) . . . . no
P1 Mn3 C12 C13 -120.8(4) . . . . no
P1 Mn3 C13 C12 62.6(4) . . . . no
P1 Mn3 C13 C14 -179.7(4) . . . . no
P1 Mn3 C14 C13 0.5(6) . . . . no
P1 Mn3 C14 C15 117.3(4) . . . . no
P1 Mn3 C15 C11 2.7(5) . . . . no
P1 Mn3 C15 C14 -115.7(4) . . . . no
P1 Mn5 C21 C22 120.1(2) . . . . no
P1 Mn5 C21 C25 -121.7(2) . . . . no
P1 Mn5 C22 C21 -66.2(2) . . . . no
P1 Mn5 C22 C23 175.3(2) . . . . no
P1 Mn5 C23 C22 -8.4(4) . . . . no
P1 Mn5 C23 C24 -124.3(2) . . . . no
P1 Mn5 C24 C23 122.9(2) . . . . no
P1 Mn5 C24 C25 4.2(4) . . . . no
P1 Mn5 C25 C21 64.9(3) . . . . no
P1 Mn5 C25 C24 -177.7(2) . . . . no
P2 Mn1 P1 Mn2 -19.05(8) . . . . no
P2 Mn1 P1 Mn3 -95.31(10) . . . . no
P2 Mn1 P1 Mn5 123.86(10) . . . . no
P2 Mn1 P3 Mn3 90.82(12) . . . . no
P2 Mn1 P3 Mn4 10.97(10) . . . . no
P2 Mn1 C1 C2 -171.4(5) . . . . no
P2 Mn1 C1 C5 72.3(5) . . . . no
P2 Mn1 C2 C1 12.2(7) . . . . no
P2 Mn1 C2 C3 131.0(5) . . . . no
P2 Mn1 C3 C2 -97.8(6) . . . . no
P2 Mn1 C3 C4 19.9(6) . . . . no
P2 Mn1 C4 C3 -168.8(4) . . . . no
P2 Mn1 C4 C5 -52.0(4) . . . . no
P2 Mn1 C5 C1 -109.0(5) . . . . no
P2 Mn1 C5 C4 132.4(4) . . . . no
P2 Mn2 P1 Mn1 19.60(10) . . . . no
P2 Mn2 P1 Mn3 96.34(7) . . . . no
P2 Mn2 P1 Mn5 -118.48(7) . . . . no
P2 Mn2 P4 Mn3 -93.59(8) . . . . no
P2 Mn2 P4 Mn4 -13.77(7) . . . . no
P2 Mn2 C6 C7 175.8(4) . . . . no
P2 Mn2 C6 C10 -69.1(4) . . . . no
P2 Mn2 C7 C6 -6.1(5) . . . . no
P2 Mn2 C7 C8 -123.1(4) . . . . no
P2 Mn2 C8 C7 104.8(4) . . . . no
P2 Mn2 C8 C9 -13.0(5) . . . . no
P2 Mn2 C9 C8 172.1(3) . . . . no
P2 Mn2 C9 C10 55.3(4) . . . . no
P2 Mn2 C10 C6 112.4(4) . . . . no
P2 Mn2 C10 C9 -128.0(4) . . . . no
P2 Mn4 P3 Mn1 -10.93(10) . . . . no
P2 Mn4 P3 Mn3 -89.17(7) . . . . no
P2 Mn4 P4 Mn2 13.30(7) . . . . no
P2 Mn4 P4 Mn3 90.97(6) . . . . no
P2 Mn4 C16 C17 132.0(4) . . . . no
P2 Mn4 C16 C20 13.3(4) . . . . no
P2 Mn4 C17 C16 -98.5(5) . . . . no
P2 Mn4 C17 C18 17.0(7) . . . . no
P2 Mn4 C18 C17 -170.6(4) . . . . no
P2 Mn4 C18 C19 -52.4(4) . . . . no
P2 Mn4 C19 C18 132.3(4) . . . . no
P2 Mn4 C19 C20 -108.9(3) . . . . no
P2 Mn4 C20 C16 -170.7(3) . . . . no
P2 Mn4 C20 C19 73.3(4) . . . . no
P2 Mn6 C26 C27 69.3(3) . . . . no
P2 Mn6 C26 C30 -173.2(2) . . . . no
P2 Mn6 C27 C26 -118.2(2) . . . . no
P2 Mn6 C27 C28 123.0(2) . . . . no
P2 Mn6 C28 C27 -65.2(2) . . . . no
P2 Mn6 C28 C29 177.4(2) . . . . no
P2 Mn6 C29 C28 -5.0(4) . . . . no
P2 Mn6 C29 C30 -122.8(3) . . . . no
P2 Mn6 C30 C26 12.2(4) . . . . no
P2 Mn6 C30 C29 129.5(3) . . . . no
P3 Mn1 P1 Mn2 88.77(15) . . . . no
P3 Mn1 P1 Mn3 12.51(12) . . . . no
P3 Mn1 P1 Mn5 -128.33(10) . . . . no
P3 Mn1 P2 Mn2 -88.12(12) . . . . no
P3 Mn1 P2 Mn4 -10.77(10) . . . . no
P3 Mn1 P2 Mn6 129.01(10) . . . . no
P3 Mn1 C1 C2 60.4(7) . . . . no
P3 Mn1 C1 C5 -55.9(7) . . . . no
P3 Mn1 C2 C1 -144.2(5) . . . . no
P3 Mn1 C2 C3 -25.4(5) . . . . no
P3 Mn1 C3 C2 157.3(5) . . . . no
P3 Mn1 C3 C4 -85.0(3) . . . . no
P3 Mn1 C4 C3 88.9(4) . . . . no
P3 Mn1 C4 C5 -154.2(4) . . . . no
P3 Mn1 C5 C1 146.7(5) . . . . no
P3 Mn1 C5 C4 28.2(4) . . . . no
P3 Mn3 P1 Mn1 -12.69(13) . . . . no
P3 Mn3 P1 Mn2 -93.14(9) . . . . no
P3 Mn3 P1 Mn5 122.20(8) . . . . no
P3 Mn3 P4 Mn2 95.58(9) . . . . no
P3 Mn3 P4 Mn4 17.44(7) . . . . no
P3 Mn3 C11 C12 -167.8(4) . . . . no
P3 Mn3 C11 C15 77.1(3) . . . . no
P3 Mn3 C12 C11 15.3(4) . . . . no
P3 Mn3 C12 C13 134.5(4) . . . . no
P3 Mn3 C13 C12 -82.2(5) . . . . no
P3 Mn3 C13 C14 35.5(6) . . . . no
P3 Mn3 C14 C13 -159.0(4) . . . . no
P3 Mn3 C14 C15 -42.2(4) . . . . no
P3 Mn3 C15 C11 -100.7(3) . . . . no
P3 Mn3 C15 C14 140.9(4) . . . . no
P3 Mn4 P2 Mn1 10.91(10) . . . . no
P3 Mn4 P2 Mn2 91.50(8) . . . . no
P3 Mn4 P2 Mn6 -124.54(8) . . . . no
P3 Mn4 P4 Mn2 -95.04(8) . . . . no
P3 Mn4 P4 Mn3 -17.37(7) . . . . no
P3 Mn4 C16 C17 -126.2(4) . . . . no
P3 Mn4 C16 C20 115.1(3) . . . . no
P3 Mn4 C17 C16 54.8(4) . . . . no
P3 Mn4 C17 C18 170.3(4) . . . . no
P3 Mn4 C18 C17 -15.0(6) . . . . no
P3 Mn4 C18 C19 103.2(4) . . . . no
P3 Mn4 C19 C18 -119.0(4) . . . . no
P3 Mn4 C19 C20 -0.2(5) . . . . no
P3 Mn4 C20 C16 -64.1(3) . . . . no
P3 Mn4 C20 C19 179.9(3) . . . . no
P4 Mn2 P1 Mn1 -88.68(11) . . . . no
P4 Mn2 P1 Mn3 -11.95(7) . . . . no
P4 Mn2 P1 Mn5 133.23(7) . . . . no
P4 Mn2 P2 Mn1 89.53(10) . . . . no
P4 Mn2 P2 Mn4 13.43(7) . . . . no
P4 Mn2 P2 Mn6 -130.95(7) . . . . no
P4 Mn2 C6 C7 -54.1(5) . . . . no
P4 Mn2 C6 C10 61.0(5) . . . . no
P4 Mn2 C7 C6 147.8(3) . . . . no
P4 Mn2 C7 C8 30.7(4) . . . . no
P4 Mn2 C8 C7 -152.0(4) . . . . no
P4 Mn2 C8 C9 90.3(4) . . . . no
P4 Mn2 C9 C8 -84.8(3) . . . . no
P4 Mn2 C9 C10 158.4(4) . . . . no
P4 Mn2 C10 C6 -143.9(3) . . . . no
P4 Mn2 C10 C9 -24.3(4) . . . . no
P4 Mn3 P1 Mn1 92.41(13) . . . . no
P4 Mn3 P1 Mn2 11.95(7) . . . . no
P4 Mn3 P1 Mn5 -132.71(7) . . . . no
P4 Mn3 P3 Mn1 -94.94(13) . . . . no
P4 Mn3 P3 Mn4 -17.39(7) . . . . no
P4 Mn3 C11 C12 81.8(5) . . . . no
P4 Mn3 C11 C15 -33.3(5) . . . . no
P4 Mn3 C12 C11 -135.1(3) . . . . no
P4 Mn3 C12 C13 -15.9(5) . . . . no
P4 Mn3 C13 C12 167.4(4) . . . . no
P4 Mn3 C13 C14 -74.8(4) . . . . no
P4 Mn3 C14 C13 102.7(4) . . . . no
P4 Mn3 C14 C15 -140.5(4) . . . . no
P4 Mn3 C15 C11 160.6(3) . . . . no
P4 Mn3 C15 C14 42.2(4) . . . . no
P4 Mn4 P2 Mn1 -94.05(10) . . . . no
P4 Mn4 P2 Mn2 -13.46(7) . . . . no
P4 Mn4 P2 Mn6 130.50(7) . . . . no
P4 Mn4 P3 Mn1 95.67(10) . . . . no
P4 Mn4 P3 Mn3 17.43(7) . . . . no
P4 Mn4 C16 C17 -29.3(4) . . . . no
P4 Mn4 C16 C20 -148.0(3) . . . . no
P4 Mn4 C17 C16 154.6(4) . . . . no
P4 Mn4 C17 C18 -89.9(4) . . . . no
P4 Mn4 C18 C17 87.1(4) . . . . no
P4 Mn4 C18 C19 -154.7(4) . . . . no
P4 Mn4 C19 C18 29.1(5) . . . . no
P4 Mn4 C19 C20 147.9(3) . . . . no
P4 Mn4 C20 C16 57.8(4) . . . . no
P4 Mn4 C20 C19 -58.2(5) . . . . no
C1 Mn1 P1 Mn2 -119.3(3) . . . . no
C1 Mn1 P1 Mn3 164.5(3) . . . . no
C1 Mn1 P1 Mn5 23.6(3) . . . . no
C1 Mn1 P2 Mn2 121.2(3) . . . . no
C1 Mn1 P2 Mn4 -161.5(3) . . . . no
C1 Mn1 P2 Mn6 -21.7(3) . . . . no
C1 Mn1 P3 Mn3 -142.7(5) . . . . no
C1 Mn1 P3 Mn4 137.5(5) . . . . no
C1 Mn1 C2 C3 118.8(7) . . . . no
C1 Mn1 C3 C2 -36.9(5) . . . . no
C1 Mn1 C3 C4 80.8(4) . . . . no
C1 Mn1 C4 C3 -79.6(4) . . . . no
C1 Mn1 C4 C5 37.3(4) . . . . no
C1 Mn1 C5 C4 -118.6(6) . . . . no
C1 C2 C3 Mn1 60.8(7) . . . . no
C1 C2 C3 C4 -0.5(9) . . . . no
C2 Mn1 P1 Mn2 -154.7(3) . . . . no
C2 Mn1 P1 Mn3 129.1(3) . . . . no
C2 Mn1 P1 Mn5 -11.8(3) . . . . no
C2 Mn1 P2 Mn2 113.7(4) . . . . no
C2 Mn1 P2 Mn4 -169.0(4) . . . . no
C2 Mn1 P2 Mn6 -29.2(4) . . . . no
C2 Mn1 P3 Mn3 -106.1(3) . . . . no
C2 Mn1 P3 Mn4 174.1(3) . . . . no
C2 Mn1 C1 C5 -116.3(7) . . . . no
C2 Mn1 C3 C4 117.7(6) . . . . no
C2 Mn1 C4 C3 -37.2(4) . . . . no
C2 Mn1 C4 C5 79.6(5) . . . . no
C2 Mn1 C5 C1 38.1(5) . . . . no
C2 Mn1 C5 C4 -80.5(5) . . . . no
C2 C1 C5 Mn1 -63.0(6) . . . . no
C2 C1 C5 C4 -1.9(9) . . . . no
C2 C3 C4 Mn1 61.6(6) . . . . no
C2 C3 C4 C5 -0.7(8) . . . . no
C3 Mn1 P1 Mn2 175.3(2) . . . . no
C3 Mn1 P1 Mn3 99.0(2) . . . . no
C3 Mn1 P1 Mn5 -41.8(3) . . . . no
C3 Mn1 P2 Mn2 173.4(5) . . . . no
C3 Mn1 P2 Mn4 -109.2(4) . . . . no
C3 Mn1 P2 Mn6 30.6(5) . . . . no
C3 Mn1 P3 Mn3 -121.4(2) . . . . no
C3 Mn1 P3 Mn4 158.8(2) . . . . no
C3 Mn1 C1 C2 36.7(5) . . . . no
C3 Mn1 C1 C5 -79.5(5) . . . . no
C3 Mn1 C2 C1 -118.8(7) . . . . no
C3 Mn1 C4 C5 116.8(5) . . . . no
C3 Mn1 C5 C1 80.4(5) . . . . no
C3 Mn1 C5 C4 -38.1(4) . . . . no
C3 C4 C5 Mn1 62.4(4) . . . . no
C3 C4 C5 C1 1.7(8) . . . . no
C4 Mn1 P1 Mn2 -176.4(4) . . . . no
C4 Mn1 P1 Mn3 107.4(4) . . . . no
C4 Mn1 P1 Mn5 -33.5(5) . . . . no
C4 Mn1 P2 Mn2 -173.5(2) . . . . no
C4 Mn1 P2 Mn4 -96.20(19) . . . . no
C4 Mn1 P2 Mn6 43.6(2) . . . . no
C4 Mn1 P3 Mn3 -160.0(2) . . . . no
C4 Mn1 P3 Mn4 120.2(2) . . . . no
C4 Mn1 C1 C2 79.5(5) . . . . no
C4 Mn1 C1 C5 -36.8(4) . . . . no
C4 Mn1 C2 C1 -81.1(5) . . . . no
C4 Mn1 C2 C3 37.7(4) . . . . no
C4 Mn1 C3 C2 -117.7(6) . . . . no
C4 Mn1 C5 C1 118.6(6) . . . . no
C5 Mn1 P1 Mn2 -113.1(4) . . . . no
C5 Mn1 P1 Mn3 170.7(4) . . . . no
C5 Mn1 P1 Mn5 29.8(5) . . . . no
C5 Mn1 P2 Mn2 157.5(2) . . . . no
C5 Mn1 P2 Mn4 -125.2(2) . . . . no
C5 Mn1 P2 Mn6 14.6(2) . . . . no
C5 Mn1 P3 Mn3 -177.0(3) . . . . no
C5 Mn1 P3 Mn4 103.1(3) . . . . no
C5 Mn1 C1 C2 116.3(7) . . . . no
C5 Mn1 C2 C1 -38.6(5) . . . . no
C5 Mn1 C2 C3 80.3(5) . . . . no
C5 Mn1 C3 C2 -79.9(5) . . . . no
C5 Mn1 C3 C4 37.8(3) . . . . no
C5 Mn1 C4 C3 -116.8(5) . . . . no
C5 C1 C2 Mn1 62.7(6) . . . . no
C5 C1 C2 C3 1.5(10) . . . . no
C6 Mn2 P1 Mn1 120.84(17) . . . . no
C6 Mn2 P1 Mn3 -162.43(16) . . . . no
C6 Mn2 P1 Mn5 -17.25(18) . . . . no
C6 Mn2 P2 Mn1 -118.73(17) . . . . no
C6 Mn2 P2 Mn4 165.17(16) . . . . no
C6 Mn2 P2 Mn6 20.79(18) . . . . no
C6 Mn2 P4 Mn3 137.6(3) . . . . no
C6 Mn2 P4 Mn4 -142.6(3) . . . . no
C6 Mn2 C7 C8 -117.1(5) . . . . no
C6 Mn2 C8 C7 38.2(4) . . . . no
C6 Mn2 C8 C9 -79.6(4) . . . . no
C6 Mn2 C9 C8 80.1(4) . . . . no
C6 Mn2 C9 C10 -36.7(4) . . . . no
C6 Mn2 C10 C9 119.6(6) . . . . no
C6 C7 C8 Mn2 -61.5(4) . . . . no
C6 C7 C8 C9 0.9(7) . . . . no
C7 Mn2 P1 Mn1 157.2(2) . . . . no
C7 Mn2 P1 Mn3 -126.1(2) . . . . no
C7 Mn2 P1 Mn5 19.1(2) . . . . no
C7 Mn2 P2 Mn1 -114.9(3) . . . . no
C7 Mn2 P2 Mn4 169.0(3) . . . . no
C7 Mn2 P2 Mn6 24.6(3) . . . . no
C7 Mn2 P4 Mn3 104.3(2) . . . . no
C7 Mn2 P4 Mn4 -175.9(2) . . . . no
C7 Mn2 C6 C10 115.1(6) . . . . no
C7 Mn2 C8 C9 -117.8(6) . . . . no
C7 Mn2 C9 C8 36.9(4) . . . . no
C7 Mn2 C9 C10 -79.8(5) . . . . no
C7 Mn2 C10 C6 -39.1(4) . . . . no
C7 Mn2 C10 C9 80.5(5) . . . . no
C7 C6 C10 Mn2 63.5(4) . . . . no
C7 C6 C10 C9 1.7(7) . . . . no
C7 C8 C9 Mn2 -62.6(5) . . . . no
C7 C8 C9 C10 0.1(8) . . . . no
C8 Mn2 P1 Mn1 -175.80(19) . . . . no
C8 Mn2 P1 Mn3 -99.06(17) . . . . no
C8 Mn2 P1 Mn5 46.12(19) . . . . no
C8 Mn2 P2 Mn1 -174.5(3) . . . . no
C8 Mn2 P2 Mn4 109.4(3) . . . . no
C8 Mn2 P2 Mn6 -35.0(3) . . . . no
C8 Mn2 P4 Mn3 122.40(19) . . . . no
C8 Mn2 P4 Mn4 -157.77(19) . . . . no
C8 Mn2 C6 C7 -37.1(4) . . . . no
C8 Mn2 C6 C10 77.9(4) . . . . no
C8 Mn2 C7 C6 117.1(5) . . . . no
C8 Mn2 C9 C10 -116.8(6) . . . . no
C8 Mn2 C10 C6 -81.3(4) . . . . no
C8 Mn2 C10 C9 38.3(4) . . . . no
C8 C9 C10 Mn2 -62.2(5) . . . . no
C8 C9 C10 C6 -1.2(8) . . . . no
C9 Mn2 P1 Mn1 168.9(4) . . . . no
C9 Mn2 P1 Mn3 -114.3(4) . . . . no
C9 Mn2 P1 Mn5 30.9(4) . . . . no
C9 Mn2 P2 Mn1 177.3(2) . . . . no
C9 Mn2 P2 Mn4 101.2(2) . . . . no
C9 Mn2 P2 Mn6 -43.2(2) . . . . no
C9 Mn2 P4 Mn3 160.24(19) . . . . no
C9 Mn2 P4 Mn4 -119.94(18) . . . . no
C9 Mn2 C6 C7 -79.7(4) . . . . no
C9 Mn2 C6 C10 35.4(4) . . . . no
C9 Mn2 C7 C6 79.6(4) . . . . no
C9 Mn2 C7 C8 -37.5(4) . . . . no
C9 Mn2 C8 C7 117.8(6) . . . . no
C9 Mn2 C10 C6 -119.6(6) . . . . no
C10 Mn2 P1 Mn1 113.6(3) . . . . no
C10 Mn2 P1 Mn3 -169.6(3) . . . . no
C10 Mn2 P1 Mn5 -24.4(3) . . . . no
C10 Mn2 P2 Mn1 -153.5(2) . . . . no
C10 Mn2 P2 Mn4 130.4(2) . . . . no
C10 Mn2 P2 Mn6 -14.0(2) . . . . no
C10 Mn2 P4 Mn3 174.4(2) . . . . no
C10 Mn2 P4 Mn4 -105.8(2) . . . . no
C10 Mn2 C6 C7 -115.1(6) . . . . no
C10 Mn2 C7 C6 38.5(4) . . . . no
C10 Mn2 C7 C8 -78.5(4) . . . . no
C10 Mn2 C8 C7 80.9(4) . . . . no
C10 Mn2 C8 C9 -36.9(4) . . . . no
C10 Mn2 C9 C8 116.8(6) . . . . no
C10 C6 C7 Mn2 -63.6(4) . . . . no
C10 C6 C7 C8 -1.6(7) . . . . no
C11 Mn3 P1 Mn1 -107.2(2) . . . . no
C11 Mn3 P1 Mn2 172.34(18) . . . . no
C11 Mn3 P1 Mn5 27.68(19) . . . . no
C11 Mn3 P3 Mn1 117.82(19) . . . . no
C11 Mn3 P3 Mn4 -164.63(15) . . . . no
C11 Mn3 P4 Mn2 -157.0(3) . . . . no
C11 Mn3 P4 Mn4 124.9(3) . . . . no
C11 Mn3 C12 C13 119.2(6) . . . . no
C11 Mn3 C13 C12 -36.3(4) . . . . no
C11 Mn3 C13 C14 81.4(4) . . . . no
C11 Mn3 C14 C13 -79.1(4) . . . . no
C11 Mn3 C14 C15 37.7(4) . . . . no
C11 Mn3 C15 C14 -118.4(6) . . . . no
C11 C12 C13 Mn3 61.2(5) . . . . no
C11 C12 C13 C14 -1.2(8) . . . . no
C12 Mn3 P1 Mn1 -139.9(2) . . . . no
C12 Mn3 P1 Mn2 139.6(2) . . . . no
C12 Mn3 P1 Mn5 -5.1(2) . . . . no
C12 Mn3 P3 Mn1 108.6(3) . . . . no
C12 Mn3 P3 Mn4 -173.8(2) . . . . no
C12 Mn3 P4 Mn2 -108.1(3) . . . . no
C12 Mn3 P4 Mn4 173.8(3) . . . . no
C12 Mn3 C11 C15 -115.1(5) . . . . no
C12 Mn3 C13 C14 117.7(6) . . . . no
C12 Mn3 C14 C13 -37.3(4) . . . . no
C12 Mn3 C14 C15 79.5(4) . . . . no
C12 Mn3 C15 C11 38.1(4) . . . . no
C12 Mn3 C15 C14 -80.3(5) . . . . no
C12 C11 C15 Mn3 -63.3(5) . . . . no
C12 C11 C15 C14 -1.7(7) . . . . no
C12 C13 C14 Mn3 62.3(5) . . . . no
C12 C13 C14 C15 0.1(8) . . . . no
C13 Mn3 P1 Mn1 -172.7(2) . . . . no
C13 Mn3 P1 Mn2 106.8(2) . . . . no
C13 Mn3 P1 Mn5 -37.9(2) . . . . no
C13 Mn3 P3 Mn1 157.7(4) . . . . no
C13 Mn3 P3 Mn4 -124.8(3) . . . . no
C13 Mn3 P4 Mn2 -117.70(19) . . . . no
C13 Mn3 P4 Mn4 164.16(19) . . . . no
C13 Mn3 C11 C12 36.6(4) . . . . no
C13 Mn3 C11 C15 -78.6(4) . . . . no
C13 Mn3 C12 C11 -119.2(6) . . . . no
C13 Mn3 C14 C15 116.8(6) . . . . no
C13 Mn3 C15 C11 80.7(4) . . . . no
C13 Mn3 C15 C14 -37.8(4) . . . . no
C13 C14 C15 Mn3 62.1(5) . . . . no
C13 C14 C15 C11 1.0(8) . . . . no
C14 Mn3 P1 Mn1 -173.1(4) . . . . no
C14 Mn3 P1 Mn2 106.5(4) . . . . no
C14 Mn3 P1 Mn5 -38.2(4) . . . . no
C14 Mn3 P3 Mn1 180.0(3) . . . . no
C14 Mn3 P3 Mn4 -102.5(2) . . . . no
C14 Mn3 P4 Mn2 -154.1(2) . . . . no
C14 Mn3 P4 Mn4 127.8(2) . . . . no
C14 Mn3 C11 C12 78.6(4) . . . . no
C14 Mn3 C11 C15 -36.5(4) . . . . no
C14 Mn3 C12 C11 -81.9(4) . . . . no
C14 Mn3 C12 C13 37.3(4) . . . . no
C14 Mn3 C13 C12 -117.7(6) . . . . no
C14 Mn3 C15 C11 118.4(6) . . . . no
C15 Mn3 P1 Mn1 -109.0(3) . . . . no
C15 Mn3 P1 Mn2 170.6(3) . . . . no
C15 Mn3 P1 Mn5 25.9(3) . . . . no
C15 Mn3 P3 Mn1 155.65(19) . . . . no
C15 Mn3 P3 Mn4 -126.79(16) . . . . no
C15 Mn3 P4 Mn2 -178.44(19) . . . . no
C15 Mn3 P4 Mn4 103.42(19) . . . . no
C15 Mn3 C11 C12 115.1(5) . . . . no
C15 Mn3 C12 C11 -39.6(3) . . . . no
C15 Mn3 C12 C13 79.6(4) . . . . no
C15 Mn3 C13 C12 -80.0(4) . . . . no
C15 Mn3 C13 C14 37.8(4) . . . . no
C15 Mn3 C14 C13 -116.8(6) . . . . no
C15 C11 C12 Mn3 62.8(4) . . . . no
C15 C11 C12 C13 1.7(8) . . . . no
C16 Mn4 P2 Mn1 102.7(2) . . . . no
C16 Mn4 P2 Mn2 -176.7(2) . . . . no
C16 Mn4 P2 Mn6 -32.8(2) . . . . no
C16 Mn4 P3 Mn1 -146.31(17) . . . . no
C16 Mn4 P3 Mn3 135.45(15) . . . . no
C16 Mn4 P4 Mn2 -179.89(18) . . . . no
C16 Mn4 P4 Mn3 -102.22(18) . . . . no
C16 Mn4 C17 C18 115.5(6) . . . . no
C16 Mn4 C18 C17 -38.6(4) . . . . no
C16 Mn4 C18 C19 79.6(4) . . . . no
C16 Mn4 C19 C18 -80.7(4) . . . . no
C16 Mn4 C19 C20 38.1(3) . . . . no
C16 Mn4 C20 C19 -116.0(5) . . . . no
C16 C17 C18 Mn4 63.1(5) . . . . no
C16 C17 C18 C19 1.3(8) . . . . no
C17 Mn4 P2 Mn1 164.0(5) . . . . no
C17 Mn4 P2 Mn2 -115.4(5) . . . . no
C17 Mn4 P2 Mn6 28.5(5) . . . . no
C17 Mn4 P3 Mn1 -176.9(3) . . . . no
C17 Mn4 P3 Mn3 104.8(3) . . . . no
C17 Mn4 P4 Mn2 162.6(2) . . . . no
C17 Mn4 P4 Mn3 -119.8(2) . . . . no
C17 Mn4 C16 C20 -118.7(5) . . . . no
C17 Mn4 C18 C19 118.2(6) . . . . no
C17 Mn4 C19 C18 -37.8(4) . . . . no
C17 Mn4 C19 C20 81.0(4) . . . . no
C17 Mn4 C20 C16 37.0(4) . . . . no
C17 Mn4 C20 C19 -79.0(4) . . . . no
C17 C16 C20 Mn4 -61.0(5) . . . . no
C17 C16 C20 C19 2.2(7) . . . . no
C17 C18 C19 Mn4 61.1(5) . . . . no
C17 C18 C19 C20 0.0(8) . . . . no
C18 Mn4 P2 Mn1 175.1(2) . . . . no
C18 Mn4 P2 Mn2 -104.27(19) . . . . no
C18 Mn4 P2 Mn6 39.7(2) . . . . no
C18 Mn4 P3 Mn1 -167.5(3) . . . . no
C18 Mn4 P3 Mn3 114.3(3) . . . . no
C18 Mn4 P4 Mn2 124.29(17) . . . . no
C18 Mn4 P4 Mn3 -158.04(17) . . . . no
C18 Mn4 C16 C17 38.8(4) . . . . no
C18 Mn4 C16 C20 -79.9(3) . . . . no
C18 Mn4 C17 C16 -115.5(6) . . . . no
C18 Mn4 C19 C20 118.8(6) . . . . no
C18 Mn4 C20 C16 80.0(3) . . . . no
C18 Mn4 C20 C19 -36.0(4) . . . . no
C18 C19 C20 Mn4 61.8(5) . . . . no
C18 C19 C20 C16 -1.4(8) . . . . no
C19 Mn4 P2 Mn1 146.9(2) . . . . no
C19 Mn4 P2 Mn2 -132.5(2) . . . . no
C19 Mn4 P2 Mn6 11.4(2) . . . . no
C19 Mn4 P3 Mn1 -112.5(3) . . . . no
C19 Mn4 P3 Mn3 169.3(3) . . . . no
C19 Mn4 P4 Mn2 107.4(2) . . . . no
C19 Mn4 P4 Mn3 -174.9(2) . . . . no
C19 Mn4 C16 C17 80.3(4) . . . . no
C19 Mn4 C16 C20 -38.5(3) . . . . no
C19 Mn4 C17 C16 -79.3(4) . . . . no
C19 Mn4 C17 C18 36.2(4) . . . . no
C19 Mn4 C18 C17 -118.2(6) . . . . no
C19 Mn4 C20 C16 116.0(5) . . . . no
C20 Mn4 P2 Mn1 110.84(17) . . . . no
C20 Mn4 P2 Mn2 -168.58(16) . . . . no
C20 Mn4 P2 Mn6 -24.61(17) . . . . no
C20 Mn4 P3 Mn1 -112.57(17) . . . . no
C20 Mn4 P3 Mn3 169.19(15) . . . . no
C20 Mn4 P4 Mn2 144.0(3) . . . . no
C20 Mn4 P4 Mn3 -138.3(3) . . . . no
C20 Mn4 C16 C17 118.7(5) . . . . no
C20 Mn4 C17 C16 -36.6(4) . . . . no
C20 Mn4 C17 C18 78.9(4) . . . . no
C20 Mn4 C18 C17 -80.9(5) . . . . no
C20 Mn4 C18 C19 37.2(4) . . . . no
C20 Mn4 C19 C18 -118.8(6) . . . . no
C20 C16 C17 Mn4 61.0(4) . . . . no
C20 C16 C17 C18 -2.2(8) . . . . no
C21 Mn5 P1 Mn1 -61.91(18) . . . . no
C21 Mn5 P1 Mn2 58.07(14) . . . . no
C21 Mn5 P1 Mn3 -176.84(13) . . . . no
C21 Mn5 C22 C23 -118.5(4) . . . . no
C21 Mn5 C23 C22 36.5(2) . . . . no
C21 Mn5 C23 C24 -79.5(3) . . . . no
C21 Mn5 C24 C23 81.2(3) . . . . no
C21 Mn5 C24 C25 -37.5(3) . . . . no
C21 Mn5 C25 C24 117.4(4) . . . . no
C21 C22 C23 Mn5 -61.3(3) . . . . no
C21 C22 C23 C24 1.2(4) . . . . no
C22 Mn5 P1 Mn1 -27.98(19) . . . . no
C22 Mn5 P1 Mn2 92.00(14) . . . . no
C22 Mn5 P1 Mn3 -142.91(14) . . . . no
C22 Mn5 C21 C25 118.2(4) . . . . no
C22 Mn5 C23 C24 -116.0(4) . . . . no
C22 Mn5 C24 C23 39.1(2) . . . . no
C22 Mn5 C24 C25 -79.6(3) . . . . no
C22 Mn5 C25 C21 -36.9(2) . . . . no
C22 Mn5 C25 C24 80.5(3) . . . . no
C22 C21 C25 Mn5 61.7(3) . . . . no
C22 C21 C25 C24 0.7(5) . . . . no
C22 C23 C24 Mn5 -62.3(2) . . . . no
C22 C23 C24 C25 -0.8(4) . . . . no
C23 Mn5 P1 Mn1 -22.4(3) . . . . no
C23 Mn5 P1 Mn2 97.6(2) . . . . no
C23 Mn5 P1 Mn3 -137.4(2) . . . . no
C23 Mn5 C21 C22 -37.9(2) . . . . no
C23 Mn5 C21 C25 80.4(3) . . . . no
C23 Mn5 C22 C21 118.5(4) . . . . no
C23 Mn5 C24 C25 -118.7(4) . . . . no
C23 Mn5 C25 C21 -80.6(3) . . . . no
C23 Mn5 C25 C24 36.9(2) . . . . no
C23 C24 C25 Mn5 -61.3(3) . . . . no
C23 C24 C25 C21 0.1(5) . . . . no
C24 Mn5 P1 Mn1 -98.5(2) . . . . no
C24 Mn5 P1 Mn2 21.5(2) . . . . no
C24 Mn5 P1 Mn3 146.6(2) . . . . no
C24 Mn5 C21 C22 -80.4(3) . . . . no
C24 Mn5 C21 C25 37.9(3) . . . . no
C24 Mn5 C22 C21 80.3(3) . . . . no
C24 Mn5 C22 C23 -38.1(2) . . . . no
C24 Mn5 C23 C22 116.0(4) . . . . no
C24 Mn5 C25 C21 -117.4(4) . . . . no
C25 Mn5 P1 Mn1 -95.8(2) . . . . no
C25 Mn5 P1 Mn2 24.22(16) . . . . no
C25 Mn5 P1 Mn3 149.31(15) . . . . no
C25 Mn5 C21 C22 -118.2(4) . . . . no
C25 Mn5 C22 C21 37.3(3) . . . . no
C25 Mn5 C22 C23 -81.2(3) . . . . no
C25 Mn5 C23 C22 78.8(3) . . . . no
C25 Mn5 C23 C24 -37.2(2) . . . . no
C25 Mn5 C24 C23 118.7(4) . . . . no
C25 C21 C22 Mn5 -61.8(3) . . . . no
C25 C21 C22 C23 -1.2(4) . . . . no
C26 Mn6 P2 Mn1 25.99(17) . . . . no
C26 Mn6 P2 Mn2 -95.15(14) . . . . no
C26 Mn6 P2 Mn4 140.46(13) . . . . no
C26 Mn6 C27 C28 -118.8(3) . . . . no
C26 Mn6 C28 C27 36.8(2) . . . . no
C26 Mn6 C28 C29 -80.7(3) . . . . no
C26 Mn6 C29 C28 79.6(3) . . . . no
C26 Mn6 C29 C30 -38.2(3) . . . . no
C26 Mn6 C30 C29 117.4(4) . . . . no
C26 C27 C28 Mn6 -60.8(3) . . . . no
C26 C27 C28 C29 0.1(4) . . . . no
C27 Mn6 P2 Mn1 61.02(16) . . . . no
C27 Mn6 P2 Mn2 -60.11(14) . . . . no
C27 Mn6 P2 Mn4 175.49(13) . . . . no
C27 Mn6 C26 C30 117.4(4) . . . . no
C27 Mn6 C28 C29 -117.5(3) . . . . no
C27 Mn6 C29 C28 37.4(2) . . . . no
C27 Mn6 C29 C30 -80.4(3) . . . . no
C27 Mn6 C30 C26 -37.2(3) . . . . no
C27 Mn6 C30 C29 80.2(3) . . . . no
C27 C26 C30 Mn6 62.1(3) . . . . no
C27 C26 C30 C29 -0.5(5) . . . . no
C27 C28 C29 Mn6 -61.6(3) . . . . no
C27 C28 C29 C30 -0.4(5) . . . . no
C28 Mn6 P2 Mn1 95.00(16) . . . . no
C28 Mn6 P2 Mn2 -26.14(14) . . . . no
C28 Mn6 P2 Mn4 -150.54(13) . . . . no
C28 Mn6 C26 C27 -36.9(2) . . . . no
C28 Mn6 C26 C30 80.5(3) . . . . no
C28 Mn6 C27 C26 118.8(3) . . . . no
C28 Mn6 C29 C30 -117.8(4) . . . . no
C28 Mn6 C30 C26 -79.6(3) . . . . no
C28 Mn6 C30 C29 37.8(3) . . . . no
C28 C29 C30 Mn6 -61.9(3) . . . . no
C28 C29 C30 C26 0.6(5) . . . . no
C29 Mn6 P2 Mn1 98.4(3) . . . . no
C29 Mn6 P2 Mn2 -22.8(3) . . . . no
C29 Mn6 P2 Mn4 -147.2(3) . . . . no
C29 Mn6 C26 C27 -80.0(3) . . . . no
C29 Mn6 C26 C30 37.4(3) . . . . no
C29 Mn6 C27 C26 80.8(3) . . . . no
C29 Mn6 C27 C28 -38.0(2) . . . . no
C29 Mn6 C28 C27 117.5(3) . . . . no
C29 Mn6 C30 C26 -117.4(4) . . . . no
C30 Mn6 P2 Mn1 17.9(3) . . . . no
C30 Mn6 P2 Mn2 -103.2(3) . . . . no
C30 Mn6 P2 Mn4 132.4(3) . . . . no
C30 Mn6 C26 C27 -117.4(4) . . . . no
C30 Mn6 C27 C26 38.3(3) . . . . no
C30 Mn6 C27 C28 -80.5(3) . . . . no
C30 Mn6 C28 C27 80.2(2) . . . . no
C30 Mn6 C28 C29 -37.3(3) . . . . no
C30 Mn6 C29 C28 117.8(4) . . . . no
C30 C26 C27 Mn6 -60.9(3) . . . . no
C30 C26 C27 C28 0.3(4) . . . . no
C31 Mn5 P1 Mn1 71.70(18) . . . . no
C31 Mn5 P1 Mn2 -168.32(13) . . . . no
C31 Mn5 P1 Mn3 -43.23(13) . . . . no
C31 Mn5 C21 C22 30.1(3) . . . . no
C31 Mn5 C21 C25 148.4(3) . . . . no
C31 Mn5 C22 C21 -158.4(2) . . . . no
C31 Mn5 C22 C23 83.2(3) . . . . no
C31 Mn5 C23 C22 -101.3(3) . . . . no
C31 Mn5 C23 C24 142.8(3) . . . . no
C31 Mn5 C24 C23 -45.6(3) . . . . no
C31 Mn5 C24 C25 -164.3(3) . . . . no
C31 Mn5 C25 C21 -80.8(5) . . . . no
C31 Mn5 C25 C24 36.7(5) . . . . no
C32 Mn5 P1 Mn1 165.68(18) . . . . no
C32 Mn5 P1 Mn2 -74.34(13) . . . . no
C32 Mn5 P1 Mn3 50.75(13) . . . . no
C32 Mn5 C21 C22 -146.8(3) . . . . no
C32 Mn5 C21 C25 -28.6(3) . . . . no
C32 Mn5 C22 C21 78.9(5) . . . . no
C32 Mn5 C22 C23 -39.6(5) . . . . no
C32 Mn5 C23 C22 162.2(2) . . . . no
C32 Mn5 C23 C24 46.3(3) . . . . no
C32 Mn5 C24 C23 -141.5(3) . . . . no
C32 Mn5 C24 C25 99.8(3) . . . . no
C32 Mn5 C25 C21 159.1(3) . . . . no
C32 Mn5 C25 C24 -83.4(3) . . . . no
C33 Mn6 P2 Mn1 -74.83(16) . . . . no
C33 Mn6 P2 Mn2 164.03(13) . . . . no
C33 Mn6 P2 Mn4 39.64(13) . . . . no
C33 Mn6 C26 C27 162.9(3) . . . . no
C33 Mn6 C26 C30 -79.6(3) . . . . no
C33 Mn6 C27 C26 -24.4(4) . . . . no
C33 Mn6 C27 C28 -143.2(2) . . . . no
C33 Mn6 C28 C27 89.9(4) . . . . no
C33 Mn6 C28 C29 -27.6(5) . . . . no
C33 Mn6 C29 C28 167.2(2) . . . . no
C33 Mn6 C29 C30 49.4(3) . . . . no
C33 Mn6 C30 C26 104.4(3) . . . . no
C33 Mn6 C30 C29 -138.2(3) . . . . no
C34 Mn6 P2 Mn1 -168.25(16) . . . . no
C34 Mn6 P2 Mn2 70.62(13) . . . . no
C34 Mn6 P2 Mn4 -53.78(13) . . . . no
C34 Mn6 C26 C27 -75.8(4) . . . . no
C34 Mn6 C26 C30 41.6(5) . . . . no
C34 Mn6 C27 C26 146.8(3) . . . . no
C34 Mn6 C27 C28 28.0(3) . . . . no
C34 Mn6 C28 C27 -159.0(2) . . . . no
C34 Mn6 C28 C29 83.6(3) . . . . no
C34 Mn6 C29 C28 -98.6(3) . . . . no
C34 Mn6 C29 C30 143.6(3) . . . . no
C34 Mn6 C30 C26 -160.7(2) . . . . no
C34 Mn6 C30 C29 -43.3(3) . . . . no
